data_2105340
loop_
_publ_author_name
'Friese, Karen'
'Grzechnik, Andrzej'
'Pet\<r\'i\<cek, Vaclav'
'Sch\"onleber, Andreas'
'van Smaalen, Sander'
'Morgenroth, Wolfgang'

_publ_section_title
;
 Modulated structure of nepheline
;
_journal_coeditor_code CK5042
_journal_issue 1
_journal_name_full 'Acta Crystallographica Section B'
_journal_page_first 18
_journal_page_last 29
_journal_paper_doi 10.1107/S0108768110050822
_journal_volume 67
_journal_year 2011
_chemical_formula_sum 'Al4 Ca0.03 K0.54 Na3.24 O16 Si4'
_chemical_formula_weight 573
_chemical_name_systematic ' ?'
_space_group_ssg_name X3(00\g)0
_symmetry_cell_setting trigonal
_cell_angle_alpha 90
_cell_angle_beta 90
_cell_angle_gamma 120
_cell_formula_units_Z 6
_cell_length_a 17.2889(8)
_cell_length_b 17.2889(8)
_cell_length_c 8.3622(10)
_cell_measurement_reflns_used 12279
_cell_measurement_temperature 293
_cell_measurement_theta_max 27.6
_cell_measurement_theta_min 1.6
_cell_modulation_dimension 1
_cell_volume 2164.6(3)
_computing_cell_refinement EVALCCD
_computing_data_collection MAR
_computing_data_reduction 'EVALCCD, Jana2006'
_computing_molecular_graphics unknown
_computing_structure_refinement Jana2006
_computing_structure_solution 'coordinates from model'
_diffrn_ambient_temperature 293
_diffrn_measured_fraction_theta_full 0.98
_diffrn_measured_fraction_theta_max 0.96
_diffrn_measurement_device Huber-4-circle
_diffrn_measurement_method 'rotation method?'
_diffrn_radiation_monochromator unknown
_diffrn_radiation_source HASYLAB/DESY
_diffrn_radiation_type synchrotron
_diffrn_radiation_wavelength 0.4
_diffrn_reflns_av_R_equivalents 0.0834
_diffrn_reflns_av_sigmaI/netI 0.0323
_diffrn_reflns_limit_h_max 38
_diffrn_reflns_limit_h_min -39
_diffrn_reflns_limit_index_m_1_max 1
_diffrn_reflns_limit_index_m_1_min -1
_diffrn_reflns_limit_k_max 37
_diffrn_reflns_limit_k_min -40
_diffrn_reflns_limit_l_max 17
_diffrn_reflns_limit_l_min -17
_diffrn_reflns_number 569470
_diffrn_reflns_reduction_process
;
EVALCCD (Schreurs et. al., 2010)
Jana2006 (Petricek et.al. 2006)
;
_diffrn_reflns_theta_full 27.41
_diffrn_reflns_theta_max 27.62
_diffrn_reflns_theta_min 1.56
_exptl_absorpt_coefficient_mu 0.208
_exptl_absorpt_correction_T_max 0.9602
_exptl_absorpt_correction_T_min 0.8719
_exptl_absorpt_correction_type numerical
_exptl_absorpt_process_details 'Jana2006  (Petricek, Dusek & Palatinus, 2000)'
_exptl_crystal_colour colourless
_exptl_crystal_density_diffrn 2.6366
_exptl_crystal_description irregular
_exptl_crystal_F_000 1695
_exptl_crystal_size_max 0.43
_exptl_crystal_size_mid 0.20
_exptl_crystal_size_min 0.12
_refine_diff_density_max 1.50
_refine_diff_density_min -0.74
_refine_ls_abs_structure_details '  7433 of Friedel pairs used in the refinement'
_refine_ls_abs_structure_Flack 0.4984(8)
_refine_ls_extinction_coef 30E2(3)
_refine_ls_extinction_method 'B-C type 1 Lorentzian isotropic (Becker & Coppens, 1974)'
_refine_ls_goodness_of_fit_ref 1.73
_refine_ls_number_constraints 9
_refine_ls_number_parameters 282
_refine_ls_number_reflns 24784
_refine_ls_number_restraints 0
_refine_ls_R_factor_all 0.0762
_refine_ls_R_factor_gt 0.0380
_refine_ls_shift/su_max 0.0381
_refine_ls_shift/su_mean 0.0041
_refine_ls_structure_factor_coef F
_refine_ls_weighting_details w=1/(\s^2^(F)+0.0001F^2^)
_refine_ls_weighting_scheme sigma
_refine_ls_wR_factor_gt 0.0479
_refine_ls_wR_factor_ref 0.0510
_reflns_number_gt 11997
_reflns_number_total 24784
_reflns_threshold_expression I>3\s(I)
_cod_data_source_file ck5042.cif
_cod_data_source_block Incommensurate
_cod_database_code 2105340

loop_
_space_group_symop_ssg_id
_space_group_symop_ssg_operation_algebraic
1 x1,x2,x3,x4
2 -x2,x1-x2,x3,x4
3 -x1+x2,-x1,x3,x4
4 x1+1/3,x2+2/3,x3,x4+2/3
5 -x2+1/3,x1-x2+2/3,x3,x4+2/3
6 -x1+x2+1/3,-x1+2/3,x3,x4+2/3
7 x1+2/3,x2+1/3,x3,x4+1/3
8 -x2+2/3,x1-x2+1/3,x3,x4+1/3
9 -x1+x2+2/3,-x1+1/3,x3,x4+1/3

loop_
_atom_site_type_symbol
_atom_site_label
_atom_site_fract_x
_atom_site_fract_y
_atom_site_fract_z
_atom_site_U_iso_or_equiv
_atom_site_adp_type
_atom_site_calc_flag
_atom_site_refinement_flags
_atom_site_occupancy
_atom_site_disorder_assembly
_atom_site_disorder_group
K K1a -0.00185(8) -0.00146(7) 0.25 0.0390(7) Uani d . 0.19 . .
Na Na1a -0.00185(8) -0.00146(7) 0.25 0.0390(7) Uani d . 0.08 . .
K K1b 0.00185(8) 0.00146(7) -0.2516(4) 0.0390(7) Uani d . 0.19 . .
Na Na1b 0.00185(8) 0.00146(7) -0.2516(4) 0.0390(7) Uani d . 0.08 . .
Na Na2a 0.36891(9) 0.18630(9) 0.2465(3) 0.02327(8) Uani d . 1 . .
Na Na2b -0.37180(9) -0.18686(9) -0.2570(2) 0.02327(8) Uani d . 1 . .
Si Si1 0.333334 0.333333 -0.0609(3) 0.0123(3) Uani d . 1 . .
Al Al1 -0.333334 -0.333333 0.0515(3) 0.0111(3) Uani d . 1 . .
Si Si2 -0.333334 -0.333333 -0.5608(3) 0.0115(3) Uani d . 1 . .
Al Al2 0.333334 0.333333 0.5505(3) 0.0115(3) Uani d . 1 . .
Si Si3 -0.19104(4) -0.14272(4) -0.0698(2) 0.0105(2) Uani d . 1 . .
Al Al3 0.19043(5) 0.14217(5) 0.0566(2) 0.0105(2) Uani d . 1 . .
Si Si4 0.19119(4) 0.14286(5) 0.4296(2) 0.0109(2) Uani d . 1 . .
Al Al4 -0.19011(5) -0.14187(5) -0.4436(2) 0.0104(2) Uani d . 1 . .
O O1a 0.3639(4) 0.3563(4) 0.7501(4) 0.0288(10) Uani d . 0.3333 . .
O O1b -0.3179(4) -0.3097(5) -0.7504(4) 0.0288(10) Uani d . 0.3333 . .
O O2a1 0.2045(3) 0.1142(4) 0.2505(5) 0.0226(4) Uani d . 0.6692 . .
O O2a2 0.1906(6) 0.1084(7) 0.2494(11) 0.0226(4) Uani d . 0.3308 . .
O O2b1 -0.2091(3) -0.1220(3) -0.2471(4) 0.0226(4) Uani d . 0.6692 . .
O O2b2 -0.1910(6) -0.1027(5) -0.2507(8) 0.0226(4) Uani d . 0.3308 . .
O O3a1 0.2690(2) 0.37747(18) 0.4732(5) 0.0190(4) Uani d . 0.6692 . .
O O3a2 0.2782(4) 0.3869(4) 0.5198(8) 0.0190(4) Uani d . 0.3308 . .
O O3b1 -0.29084(17) -0.2301(2) -0.5084(5) 0.0190(4) Uani d . 0.6692 . .
O O3b2 -0.2896(4) -0.2355(3) -0.4659(8) 0.0190(4) Uani d . 0.3308 . .
O O4a1 0.29077(18) 0.23168(18) -0.0186(4) 0.0177(3) Uani d . 0.6692 . .
O O4a2 0.2921(5) 0.2373(4) 0.0358(6) 0.0177(3) Uani d . 0.3308 . .
O O4b1 -0.28482(19) -0.2223(2) 0.0031(4) 0.0177(3) Uani d . 0.6692 . .
O O4b2 -0.2842(3) -0.2264(3) -0.0447(8) 0.0177(3) Uani d . 0.3308 . .
O O5a 0.10309(14) 0.16343(17) 0.0510(3) 0.0189(5) Uani d . 1 . .
O O5b -0.11498(14) -0.17059(16) -0.0709(3) 0.0189(5) Uani d . 1 . .
O O6a 0.11491(14) 0.17146(15) 0.4284(3) 0.0183(4) Uani d . 1 . .
O O6b -0.10366(13) -0.16413(15) -0.4475(3) 0.0183(4) Uani d . 1 . .

loop_
_atom_site_aniso_label
_atom_site_aniso_U_11
_atom_site_aniso_U_22
_atom_site_aniso_U_33
_atom_site_aniso_U_12
_atom_site_aniso_U_13
_atom_site_aniso_U_23
_atom_site_aniso_type_symbol
K1a 0.0673(9) 0.0362(8) 0.0434(3) 0.0484(8) -0.0235(9) -0.0193(8) K
Na1a 0.0673(9) 0.0362(8) 0.0434(3) 0.0484(8) -0.0235(9) -0.0193(8) Na
K1b 0.0673(9) 0.0362(8) 0.0434(3) 0.0484(8) -0.0235(9) -0.0193(8) K
Na1b 0.0673(9) 0.0362(8) 0.0434(3) 0.0484(8) -0.0235(9) -0.0193(8) Na
Na2a 0.01941(11) 0.02504(11) 0.02000(10) 0.00708(9) -0.0003(3) 0.0010(4) Na
Na2b 0.01941(11) 0.02504(11) 0.02000(10) 0.00708(9) -0.0003(3) 0.0010(4) Na
Si1 0.0116(3) 0.0116(3) 0.0136(5) 0.00582(16) 0 0 Si
Al1 0.0106(3) 0.0106(3) 0.0120(6) 0.00532(17) 0 0 Al
Si2 0.0118(3) 0.0118(3) 0.0108(5) 0.00589(15) 0 0 Si
Al2 0.0114(4) 0.0114(4) 0.0116(5) 0.00570(18) 0 0 Al
Si3 0.0116(3) 0.0088(3) 0.0131(3) 0.0066(2) -0.00047(19) -0.00040(18) Si
Al3 0.0097(3) 0.0096(3) 0.0128(3) 0.0054(3) -0.0004(2) -0.0009(2) Al
Si4 0.0104(3) 0.0103(3) 0.0126(3) 0.0056(2) 0.00047(19) -0.00005(18) Si
Al4 0.0117(3) 0.0088(3) 0.0124(3) 0.0065(3) 0.0014(2) 0.0001(2) Al
O1a 0.0300(13) 0.0350(16) 0.0126(4) 0.0096(11) -0.0068(9) -0.0026(8) O
O1b 0.0300(13) 0.0350(16) 0.0126(4) 0.0096(11) -0.0068(9) -0.0026(8) O
O2a1 0.0346(6) 0.0394(5) 0.0115(2) 0.0318(5) 0.0018(4) 0.0015(5) O
O2a2 0.0346(6) 0.0394(5) 0.0115(2) 0.0318(5) 0.0018(4) 0.0015(5) O
O2b1 0.0346(6) 0.0394(5) 0.0115(2) 0.0318(5) 0.0018(4) 0.0015(5) O
O2b2 0.0346(6) 0.0394(5) 0.0115(2) 0.0318(5) 0.0018(4) 0.0015(5) O
O3a1 0.0100(5) 0.0085(5) 0.0383(7) 0.0044(3) -0.0057(6) -0.0005(5) O
O3a2 0.0100(5) 0.0085(5) 0.0383(7) 0.0044(3) -0.0057(6) -0.0005(5) O
O3b1 0.0100(5) 0.0085(5) 0.0383(7) 0.0044(3) -0.0057(6) -0.0005(5) O
O3b2 0.0100(5) 0.0085(5) 0.0383(7) 0.0044(3) -0.0057(6) -0.0005(5) O
O4a1 0.0131(5) 0.0094(4) 0.0293(5) 0.0047(3) 0.0032(4) -0.0003(4) O
O4a2 0.0131(5) 0.0094(4) 0.0293(5) 0.0047(3) 0.0032(4) -0.0003(4) O
O4b1 0.0131(5) 0.0094(4) 0.0293(5) 0.0047(3) 0.0032(4) -0.0003(4) O
O4b2 0.0131(5) 0.0094(4) 0.0293(5) 0.0047(3) 0.0032(4) -0.0003(4) O
O5a 0.0184(6) 0.0263(6) 0.0201(4) 0.0172(5) 0.0010(3) 0.0038(3) O
O5b 0.0184(6) 0.0263(6) 0.0201(4) 0.0172(5) 0.0010(3) 0.0038(3) O
O6a 0.0175(6) 0.0223(6) 0.0197(4) 0.0134(5) 0.0000(3) -0.0029(3) O
O6b 0.0175(6) 0.0223(6) 0.0197(4) 0.0134(5) 0.0000(3) -0.0029(3) O

loop_
_atom_site_displace_Fourier_atom_site_label
_atom_site_displace_Fourier_axis
_atom_site_displace_Fourier_wave_vector_seq_id
_atom_site_displace_Fourier_param_cos
_atom_site_displace_Fourier_param_sin
K1a x 1 0 0.0036(4)
K1a y 1 0 0.0026(4)
K1a z 1 -0.0092(3) 0
Na1a x 1 0 0.0036(4)
Na1a y 1 0 0.0026(4)
Na1a z 1 -0.0092(3) 0
K1b x 1 0 0.0070(4)
K1b y 1 0 0.0045(4)
K1b z 1 -0.0078(3) -0.00167(13)
Na1b x 1 0 0.0070(4)
Na1b y 1 0 0.0045(4)
Na1b z 1 -0.0078(3) -0.00167(13)
Na2a x 1 0 -0.00244(7)
Na2a y 1 0.00109(4) 0
Na2a z 1 0 -0.00305(13)
Na2b x 1 -0.00149(4) 0.00299(8)
Na2b y 1 0 -0.00126(4)
Na2b z 1 0.00187(6) 0.00324(13)
Si1 x 1 -0.00199(8) -0.00195(6)
Si1 y 1 0.00069(8) -0.00270(6)
Si1 z 1 0 0
Al1 x 1 -0.00199(9) 0.00229(7)
Al1 y 1 0.00099(9) 0.00287(7)
Al1 z 1 0 0
Si2 x 1 -0.00249(8) 0.00115(6)
Si2 y 1 -0.00025(8) 0.00273(6)
Si2 z 1 0 0
Al2 x 1 -0.00241(9) -0.00093(7)
Al2 y 1 -0.00040(9) -0.00255(7)
Al2 z 1 0 0
Si3 x 1 -0.00023(5) 0.00241(5)
Si3 y 1 -0.00043(5) 0.00146(5)
Si3 z 1 -0.00718(9) -0.00245(10)
Al3 x 1 -0.00036(6) -0.00204(5)
Al3 y 1 -0.00062(5) -0.00124(6)
Al3 z 1 -0.00687(10) 0.00345(10)
Si4 x 1 0 -0.00229(5)
Si4 y 1 0.00017(4) -0.00145(5)
Si4 z 1 -0.00734(8) -0.00237(10)
Al4 x 1 0.00032(3) 0.00229(5)
Al4 y 1 0.00042(5) 0.00150(5)
Al4 z 1 -0.00735(9) 0.00298(11)
O1a x 1 0 0
O1a y 1 0.0029(3) -0.0013(3)
O1a z 1 0 0
O1b x 1 -0.0060(4) 0
O1b y 1 0.0020(3) 0.0030(6)
O1b z 1 0 0
O2a1 x 1 0 -0.0051(3)
O2a1 y 1 0 -0.0061(4)
O2a1 z 1 -0.0080(4) 0.0029(4)
O2a2 x 1 0 0
O2a2 y 1 0 0
O2a2 z 1 -0.0084(8) -0.0049(12)
O2b1 x 1 -0.00396(13) 0.0044(2)
O2b1 y 1 -0.00439(15) 0.0071(2)
O2b1 z 1 -0.0104(3) 0.0026(4)
O2b2 x 1 0 0.0027(4)
O2b2 y 1 0 -0.0035(5)
O2b2 z 1 0 -0.0028(9)
O3a1 x 1 0.00110(15) -0.00259(19)
O3a1 y 1 0.00130(16) -0.00147(17)
O3a1 z 1 -0.0034(4) 0.0066(4)
O3a2 x 1 0 -0.0020(3)
O3a2 y 1 0.0020(3) -0.0036(3)
O3a2 z 1 0.0031(7) -0.0037(7)
O3b1 x 1 0 0
O3b1 y 1 0 0.00134(17)
O3b1 z 1 -0.0113(4) 0.0117(5)
O3b2 x 1 0 0.0029(3)
O3b2 y 1 0.0038(3) 0
O3b2 z 1 -0.0065(7) 0
O4a1 x 1 0 0
O4a1 y 1 0 0
O4a1 z 1 0 0.0042(4)
O4a2 x 1 -0.00061(19) -0.0024(4)
O4a2 y 1 0.0005(2) -0.0032(3)
O4a2 z 1 -0.0042(6) 0
O4b1 x 1 0 0.00085(15)
O4b1 y 1 0.00119(9) 0.00201(14)
O4b1 z 1 -0.00244(18) -0.0051(4)
O4b2 x 1 0 0
O4b2 y 1 0 0
O4b2 z 1 -0.0062(6) 0.0049(7)
O5a x 1 -0.00132(9) -0.00149(8)
O5a y 1 -0.00191(11) 0
O5a z 1 -0.00945(18) 0.00252(11)
O5b x 1 -0.00071(9) 0.00190(8)
O5b y 1 -0.00125(11) 0.00131(7)
O5b z 1 -0.00755(18) 0
O6a x 1 -0.00034(6) -0.00148(8)
O6a y 1 0 0
O6a z 1 -0.00741(18) 0
O6b x 1 0 0.00179(8)
O6b y 1 0 0.00082(7)
O6b z 1 -0.00794(18) 0.00284(10)

loop_
_atom_site_displace_special_func_atom_site_label
_atom_site_displace_special_func_sawtooth_ax
_atom_site_displace_special_func_sawtooth_ay
_atom_site_displace_special_func_sawtooth_az
_atom_site_displace_special_func_sawtooth_c
_atom_site_displace_special_func_sawtooth_w
? ? ? ? ? ?

loop_
_atom_site_Fourier_wave_vector_seq_id
_atom_site_Fourier_wave_vector_x
_atom_site_Fourier_wave_vector_z
1 0.00000 0.20480

loop_
_atom_site_occ_Fourier_atom_site_label
_atom_site_occ_Fourier_wave_vector_seq_id
_atom_site_occ_Fourier_param_cos
_atom_site_occ_Fourier_param_sin
K1a 1 0 -0.033(3)
Na1a 1 0 -0.033(3)
K1b 1 0 -0.019(3)
Na1b 1 0 -0.019(3)
O1a 1 -0.150(4) -0.101(6)
O1b 1 -0.042(5) 0.176(4)
O2a1 1 0.056(3) -0.1980(16)
O2a2 1 -0.056(3) 0.1981(16)
O2b1 1 -0.073(3) -0.1925(17)
O2b2 1 0.074(3) 0.1922(17)
O3a1 1 0.110(3) -0.174(2)
O3a2 1 -0.120(3) 0.167(2)
O3b1 1 -0.132(3) -0.158(2)
O3b2 1 0.124(3) 0.165(2)
O4a1 1 -0.014(3) -0.2054(14)
O4a2 1 0.000(3) 0.2059(14)
O4b1 1 -0.008(3) -0.2057(14)
O4b2 1 0.021(3) 0.2048(15)

loop_
_atom_site_occ_special_func_atom_site_label
_atom_site_occ_special_func_crenel_c
_atom_site_occ_special_func_crenel_w
? ? ?

loop_
_atom_site_U_Fourier_atom_site_label
_atom_site_U_Fourier_tens_elem
_atom_site_U_Fourier_wave_vector_seq_id
_atom_site_U_Fourier_param_cos
_atom_site_U_Fourier_param_sin
? ? ? ? ?

loop_
_atom_type_symbol
_atom_type_scat_dispersion_real
_atom_type_scat_dispersion_imag
_atom_type_scat_source
K 0.076 0.080 'International Tables Vol C tables 4.2.6.8 and 6.1.1.1'
Na 0.009 0.007 'International Tables Vol C tables 4.2.6.8 and 6.1.1.1'
Al 0.018 0.016 'International Tables Vol C tables 4.2.6.8 and 6.1.1.1'
Si 0.025 0.021 'International Tables Vol C tables 4.2.6.8 and 6.1.1.1'
O 0.002 0.002 'International Tables Vol C tables 4.2.6.8 and 6.1.1.1'
Ca 0.090 0.099 'International Tables Vol C tables 4.2.6.8 and 6.1.1.1'

loop_
_cell_wave_vector_seq_id
_cell_wave_vector_x
_cell_wave_vector_y
_cell_wave_vector_z
1 0.00000 0.00000 0.20480

loop_
_geom_angle_atom_site_label_1
_geom_angle_atom_site_label_2
_geom_angle_atom_site_label_3
_geom_angle_publ_flag
_geom_angle_max
_geom_angle_min
_geom_angle_av
_geom_angle_site_ssg_symmetry_1
_geom_angle_site_ssg_symmetry_2
_geom_angle_site_ssg_symmetry_3
O2a1 K1a O2a1 yes 120.5(3) 118.3(3) 119.4(2) . . 2_5555
O2a1 K1a O2a1 yes 120.3(4) 119.1(4) 119.7(3) . . 3_5555
O2a1 K1a O2a2 yes 122.3(4) 117.8(3) 120.0(3) . . 2_5555
O2a1 K1a O2a2 yes 119.3(5) 118.6(5) 119.0(4) . . 3_5555
O2a1 K1a O5a yes 58.05(19) 53.11(18) 55.56(15) . . .
O2a1 K1a O5a yes 145.36(15) 142.23(15) 143.80(14) . . 2_5555
O2a1 K1a O5a yes 75.37(14) 74.79(16) 75.08(18) . . 3_5555
O2a1 K1a O6a yes 53.58(19) 49.76(18) 51.65(16) . . .
O2a1 K1a O6a yes 147.34(15) 145.78(16) 146.57(15) . . 2_5555
O2a1 K1a O6a yes 77.1(2) 75.8(2) 76.47(19) . . 3_5555
O2a1 K1a O6b yes 118.96(19) 116.8(2) 117.87(17) . . 1_5565
O2a1 K1a O2a1 yes 122.6(3) 119.1(3) 120.9(3) 2_5555 . 3_5555
O2a1 K1a O2a2 yes 118.7(4) 118.6(4) 118.6(3) 2_5555 . .
O2a1 K1a O2a2 yes 122.4(4) 120.9(4) 121.7(4) 2_5555 . 3_5555
O2a1 K1a O5a yes 76.2(2) 74.5(2) 75.35(17) 2_5555 . .
O2a1 K1a O5a yes 57.3(2) 55.3(2) 56.29(16) 2_5555 . 2_5555
O2a1 K1a O5a yes 144.78(14) 144.36(14) 144.57(15) 2_5555 . 3_5555
O2a1 K1a O6a yes 78.0(2) 75.4(2) 76.71(17) 2_5555 . .
O2a1 K1a O6a yes 52.88(19) 51.80(19) 52.35(16) 2_5555 . 2_5555
O2a1 K1a O6a yes 148.47(16) 146.45(16) 147.46(15) 2_5555 . 3_5555
O2a1 K1a O6b yes 103.2(2) 102.1(2) 102.67(16) 2_5555 . 1_5565
O2a1 K1a O2a2 yes 122.2(5) 118.8(4) 120.5(4) 3_5555 . .
O2a1 K1a O2a2 yes 123.1(4) 117.3(4) 120.2(3) 3_5555 . 2_5555
O2a1 K1a O5a yes 145.07(17) 143.2(2) 144.16(16) 3_5555 . .
O2a1 K1a O5a yes 78.4(2) 73.9(2) 76.1(2) 3_5555 . 2_5555
O2a1 K1a O5a yes 57.5(2) 54.9(2) 56.22(18) 3_5555 . 3_5555
O2a1 K1a O6a yes 147.32(15) 146.4(2) 146.83(17) 3_5555 . .
O2a1 K1a O6a yes 80.3(2) 74.8(2) 77.6(2) 3_5555 . 2_5555
O2a1 K1a O6a yes 53.1(2) 51.5(2) 52.29(19) 3_5555 . 3_5555
O2a1 K1a O6b yes 47.61(14) 46.44(14) 47.02(13) 3_5555 . 1_5565
O2a2 K1a O2a2 yes 120.5(4) 118.1(4) 119.3(4) . . 2_5555
O2a2 K1a O2a2 yes 120.4(5) 119.0(5) 119.7(5) . . 3_5555
O2a2 K1a O5a yes 55.7(3) 54.0(3) 54.9(3) . . .
O2a2 K1a O5a yes 143.7(2) 143.2(2) 143.4(3) . . 2_5555
O2a2 K1a O5a yes 75.8(3) 75.3(3) 75.6(3) . . 3_5555
O2a2 K1a O6a yes 53.1(3) 49.3(3) 51.2(3) . . .
O2a2 K1a O6a yes 147.9(3) 145.0(3) 146.5(3) . . 2_5555
O2a2 K1a O6a yes 78.2(3) 76.3(3) 77.2(3) . . 3_5555
O2a2 K1a O6b yes 119.2(3) 117.7(3) 118.5(3) . . 1_5565
O2a2 K1a O2a2 yes 122.9(4) 119.1(4) 121.0(4) 2_5555 . 3_5555
O2a2 K1a O5a yes 76.4(3) 75.1(3) 75.8(3) 2_5555 . .
O2a2 K1a O5a yes 56.4(3) 54.9(3) 55.7(3) 2_5555 . 2_5555
O2a2 K1a O5a yes 145.7(3) 142.7(3) 144.2(3) 2_5555 . 3_5555
O2a2 K1a O6a yes 77.8(3) 76.9(3) 77.4(2) 2_5555 . .
O2a2 K1a O6a yes 52.4(3) 51.5(3) 51.9(2) 2_5555 . 2_5555
O2a2 K1a O6a yes 147.7(2) 147.0(3) 147.3(3) 2_5555 . 3_5555
O2a2 K1a O6b yes 102.7(3) 102.0(3) 102.4(3) 2_5555 . 1_5565
O2a2 K1a O5a yes 144.3(3) 143.1(3) 143.8(3) 3_5555 . .
O2a2 K1a O5a yes 78.8(3) 74.5(3) 76.7(3) 3_5555 . 2_5555
O2a2 K1a O5a yes 55.9(3) 55.2(3) 55.5(3) 3_5555 . 3_5555
O2a2 K1a O6a yes 147.8(3) 145.6(3) 146.7(3) 3_5555 . .
O2a2 K1a O6a yes 79.6(3) 77.1(3) 78.3(3) 3_5555 . 2_5555
O2a2 K1a O6a yes 52.6(3) 51.0(3) 51.8(3) 3_5555 . 3_5555
O2a2 K1a O6b yes 48.2(3) 46.5(3) 47.4(3) 3_5555 . 1_5565
O5a K1a O5a yes 92.47(10) 91.33(10) 91.89(12) . . 2_5555
O5a K1a O5a yes 92.32(11) 90.60(11) 91.46(11) . . 3_5555
O5a K1a O6a yes 64.59(11) 61.72(11) 63.16(10) . . .
O5a K1a O6a yes 128.09(12) 127.05(12) 127.6(2) . . 2_5555
O5a K1a O6a yes 132.7(3) 128.9(3) 130.75(16) . . 3_5555
O5a K1a O6b yes 168.23(14) 167.36(13) 167.83(10) . . 1_5565
O5a K1a O5a yes 93.30(12) 91.28(12) 92.28(12) 2_5555 . 3_5555
O5a K1a O6a yes 131.71(13) 131.4(2) 131.6(2) 2_5555 . .
O5a K1a O6a yes 65.09(11) 63.26(10) 64.17(11) 2_5555 . 2_5555
O5a K1a O6a yes 129.84(19) 126.85(19) 128.34(14) 2_5555 . 3_5555
O5a K1a O6b yes 98.05(12) 95.75(11) 96.90(11) 2_5555 . 1_5565
O5a K1a O6a yes 128.5(2) 124.8(2) 126.63(16) 3_5555 . .
O5a K1a O6a yes 133.9(2) 131.1(2) 132.50(14) 3_5555 . 2_5555
O5a K1a O6a yes 64.46(12) 62.79(11) 63.63(13) 3_5555 . 3_5555
O5a K1a O6b yes 96.91(8) 96.12(8) 96.52(13) 3_5555 . 1_5565
O6a K1a O6a yes 98.15(12) 97.00(13) 97.57(13) . . 2_5555
O6a K1a O6a yes 97.82(12) 96.39(12) 97.10(11) . . 3_5555
O6a K1a O6b yes 105.76(7) 103.65(7) 104.70(8) . . 1_5565
O6a K1a O6a yes 99.34(13) 96.80(13) 98.06(12) 2_5555 . 3_5555
O6a K1a O6b yes 51.82(11) 50.07(10) 50.93(10) 2_5555 . 1_5565
O6a K1a O6b yes 47.81(10) 46.84(10) 47.32(9) 3_5555 . 1_5565
O2b1 K1b O2b1 yes 121.1(3) 117.3(3) 119.3(2) . . 2_5555
O2b1 K1b O2b1 yes 121.2(3) 118.2(4) 119.7(3) . . 3_5555
O2b1 K1b O2b2 yes 117.5(3) 115.0(3) 116.3(3) . . 2_5555
O2b1 K1b O2b2 yes 127.4(5) 117.8(5) 122.7(4) . . 3_5555
O2b1 K1b O5a yes 48.28(12) 44.48(12) 46.36(11) . . 2_5555
O2b1 K1b O5a yes 101.03(18) 98.95(17) 100.00(14) . . 3_5555
O2b1 K1b O5b yes 50.30(14) 49.64(14) 49.97(13) . . .
O2b1 K1b O5b yes 146.42(19) 143.07(18) 144.81(17) . . 2_5555
O2b1 K1b O5b yes 81.6(2) 74.2(2) 77.90(17) . . 3_5555
O2b1 K1b O6b yes 55.25(11) 53.61(11) 54.42(13) . . .
O2b1 K1b O6b yes 145.00(16) 143.59(15) 144.25(16) . . 2_5555
O2b1 K1b O6b yes 79.9(2) 73.6(2) 76.77(16) . . 3_5555
O2b1 K1b O2b1 yes 124.4(3) 117.6(3) 120.9(2) 2_5555 . 3_5555
O2b1 K1b O2b2 yes 127.4(4) 117.1(4) 122.3(3) 2_5555 . .
O2b1 K1b O2b2 yes 124.8(4) 111.4(4) 118.0(4) 2_5555 . 3_5555
O2b1 K1b O5a yes 121.0(2) 115.25(19) 118.19(16) 2_5555 . 2_5555
O2b1 K1b O5a yes 47.49(10) 45.85(10) 46.67(12) 2_5555 . 3_5555
O2b1 K1b O5b yes 80.2(2) 75.75(19) 78.08(16) 2_5555 . .
O2b1 K1b O5b yes 53.14(19) 48.30(17) 50.68(15) 2_5555 . 2_5555
O2b1 K1b O5b yes 146.74(18) 144.0(2) 145.54(17) 2_5555 . 3_5555
O2b1 K1b O6b yes 78.4(2) 75.4(2) 76.99(15) 2_5555 . .
O2b1 K1b O6b yes 58.45(19) 52.14(17) 55.22(15) 2_5555 . 2_5555
O2b1 K1b O6b yes 147.93(19) 141.80(19) 144.97(17) 2_5555 . 3_5555
O2b1 K1b O2b2 yes 118.5(4) 114.9(4) 116.7(4) 3_5555 . .
O2b1 K1b O2b2 yes 124.8(3) 123.2(3) 124.0(3) 3_5555 . 2_5555
O2b1 K1b O5a yes 100.8(2) 100.2(2) 100.51(18) 3_5555 . 2_5555
O2b1 K1b O5a yes 119.51(14) 118.77(14) 119.12(16) 3_5555 . 3_5555
O2b1 K1b O5b yes 146.3(2) 143.9(2) 145.12(19) 3_5555 . .
O2b1 K1b O5b yes 79.72(16) 78.22(16) 78.96(17) 3_5555 . 2_5555
O2b1 K1b O5b yes 52.3(2) 48.87(18) 50.58(15) 3_5555 . 3_5555
O2b1 K1b O6b yes 145.9(2) 143.43(18) 144.64(18) 3_5555 . .
O2b1 K1b O6b yes 78.9(2) 76.86(18) 77.86(17) 3_5555 . 2_5555
O2b1 K1b O6b yes 57.50(19) 52.74(17) 55.09(15) 3_5555 . 3_5555
O2b2 K1b O2b2 yes 121.5(4) 117.1(4) 119.3(3) . . 2_5555
O2b2 K1b O2b2 yes 121.1(5) 118.0(6) 119.6(5) . . 3_5555
O2b2 K1b O5a yes 47.25(15) 45.20(14) 46.22(17) . . 2_5555
O2b2 K1b O5a yes 105.3(3) 99.7(3) 102.5(2) . . 3_5555
O2b2 K1b O5b yes 55.1(3) 50.3(2) 52.7(2) . . .
O2b2 K1b O5b yes 149.1(2) 144.0(2) 146.6(2) . . 2_5555
O2b2 K1b O5b yes 76.5(2) 74.7(2) 75.6(2) . . 3_5555
O2b2 K1b O6b yes 59.3(3) 53.4(3) 56.3(2) . . .
O2b2 K1b O6b yes 146.8(2) 142.7(2) 144.7(2) . . 2_5555
O2b2 K1b O6b yes 75.3(2) 72.7(2) 74.0(2) . . 3_5555
O2b2 K1b O2b2 yes 124.8(5) 117.4(5) 121.0(4) 2_5555 . 3_5555
O2b2 K1b O5a yes 118.32(18) 115.41(18) 116.9(2) 2_5555 . 2_5555
O2b2 K1b O5a yes 48.25(19) 44.90(19) 46.55(18) 2_5555 . 3_5555
O2b2 K1b O5b yes 76.9(2) 74.6(2) 75.7(2) 2_5555 . .
O2b2 K1b O5b yes 54.4(2) 52.44(19) 53.4(2) 2_5555 . 2_5555
O2b2 K1b O5b yes 148.8(2) 146.1(2) 147.4(2) 2_5555 . 3_5555
O2b2 K1b O6b yes 75.16(18) 73.23(18) 74.2(2) 2_5555 . .
O2b2 K1b O6b yes 57.94(18) 56.28(17) 57.1(2) 2_5555 . 2_5555
O2b2 K1b O6b yes 147.1(2) 143.9(2) 145.5(2) 2_5555 . 3_5555
O2b2 K1b O5a yes 104.4(3) 101.4(3) 102.9(3) 3_5555 . 2_5555
O2b2 K1b O5a yes 121.0(3) 114.7(3) 117.8(3) 3_5555 . 3_5555
O2b2 K1b O5b yes 148.7(2) 144.8(3) 146.8(3) 3_5555 . .
O2b2 K1b O5b yes 80.5(4) 73.0(3) 76.7(3) 3_5555 . 2_5555
O2b2 K1b O5b yes 54.1(2) 52.4(2) 53.2(3) 3_5555 . 3_5555
O2b2 K1b O6b yes 146.5(2) 143.7(2) 145.0(2) 3_5555 . .
O2b2 K1b O6b yes 78.4(3) 71.9(3) 75.1(3) 3_5555 . 2_5555
O2b2 K1b O6b yes 58.0(2) 55.8(3) 56.9(3) 3_5555 . 3_5555
O5a K1b O5a yes 76.08(12) 72.60(11) 74.33(11) 2_5555 . 3_5555
O5a K1b O5b yes 48.05(12) 44.80(11) 46.41(11) 2_5555 . .
O5a K1b O5b yes 105.43(12) 102.91(12) 104.20(12) 2_5555 . 2_5555
O5a K1b O5b yes 51.58(13) 49.04(12) 50.33(11) 2_5555 . 3_5555
O5a K1b O6b yes 97.47(16) 92.74(15) 95.09(11) 2_5555 . .
O5a K1b O6b yes 169.7(2) 166.85(19) 168.29(16) 2_5555 . 2_5555
O5a K1b O6b yes 97.0(2) 93.8(2) 95.44(16) 2_5555 . 3_5555
O5a K1b O5b yes 51.02(12) 49.86(11) 50.44(10) 3_5555 . .
O5a K1b O5b yes 46.85(9) 46.67(12) 46.75(10) 3_5555 . 2_5555
O5a K1b O5b yes 105.55(13) 102.78(13) 104.19(13) 3_5555 . 3_5555
O5a K1b O6b yes 96.20(13) 94.77(14) 95.49(13) 3_5555 . .
O5a K1b O6b yes 98.4(3) 94.1(2) 96.21(16) 3_5555 . 2_5555
O5a K1b O6b yes 168.81(19) 165.6(2) 167.42(17) 3_5555 . 3_5555
O5b K1b O5b yes 97.6(2) 96.29(19) 96.99(15) . . 2_5555
O5b K1b O5b yes 99.37(18) 93.74(17) 96.56(14) . . 3_5555
O5b K1b O6b yes 64.10(13) 62.02(12) 63.06(10) . . .
O5b K1b O6b yes 132.6(3) 130.9(3) 131.8(2) . . 2_5555
O5b K1b O6b yes 129.9(3) 123.2(2) 126.51(16) . . 3_5555
O5b K1b O5b yes 97.95(16) 96.87(16) 97.45(15) 2_5555 . 3_5555
O5b K1b O6b yes 128.3(3) 126.5(3) 127.4(2) 2_5555 . .
O5b K1b O6b yes 66.79(18) 61.54(15) 64.11(12) 2_5555 . 2_5555
O5b K1b O6b yes 135.9(2) 129.5(2) 132.66(14) 2_5555 . 3_5555
O5b K1b O6b yes 134.1(3) 127.8(3) 130.92(17) 3_5555 . .
O5b K1b O6b yes 131.0(2) 125.4(2) 128.21(14) 3_5555 . 2_5555
O5b K1b O6b yes 63.62(13) 63.35(19) 63.51(14) 3_5555 . 3_5555
O6b K1b O6b yes 93.18(18) 92.01(18) 92.62(14) . . 2_5555
O6b K1b O6b yes 93.63(16) 90.63(16) 92.16(13) . . 3_5555
O6b K1b O6b yes 94.52(16) 91.47(15) 93.01(14) 2_5555 . 3_5555
O1b Na2a O2a1 yes 90.6(3) 84.4(3) 87.5(3) 7_5565 . .
O1b Na2a O2a2 yes 89.2(3) 86.0(3) 87.6(3) 7_5565 . .
O1b Na2a O3a1 yes 118.56(18) 115.60(19) 117.11(18) 7_5565 . 8_5555
O1b Na2a O3a2 yes 116.6(2) 112.5(2) 114.5(2) 7_5565 . 8_5555
O1b Na2a O3b1 yes 56.56(14) 51.25(14) 53.92(14) 7_5565 . 7_5565
O1b Na2a O3b2 yes 56.76(16) 56.15(16) 56.44(16) 7_5565 . 7_5565
O1b Na2a O4a1 yes 117.87(13) 117.13(13) 117.49(14) 7_5565 . .
O1b Na2a O4a2 yes 124.0(2) 122.0(2) 123.0(2) 7_5565 . .
O1b Na2a O4b1 yes 58.58(14) 54.93(13) 56.75(13) 7_5565 . 7_5555
O1b Na2a O4b2 yes 61.08(16) 58.90(16) 59.96(16) 7_5565 . 7_5555
O1b Na2a O5a yes 103.89(19) 101.84(19) 102.83(18) 7_5565 . 8_5555
O1b Na2a O6a yes 106.57(17) 104.90(16) 105.72(18) 7_5565 . 8_5555
O1b Na2a O2a1 yes 78.7(4) 74.9(4) 76.7(3) 2_5565 . .
O1b Na2a O2a2 yes 77.2(4) 76.6(4) 76.9(4) 2_5565 . .
O1b Na2a O3a1 yes 111.2(2) 110.1(2) 110.7(2) 2_5565 . 8_5555
O1b Na2a O3a2 yes 109.8(3) 107.1(3) 108.4(3) 2_5565 . 8_5555
O1b Na2a O3b1 yes 58.45(14) 53.76(14) 56.09(14) 2_5565 . 7_5565
O1b Na2a O3b2 yes 58.85(15) 58.06(14) 58.46(15) 2_5565 . 7_5565
O1b Na2a O4a1 yes 112.40(18) 110.73(18) 111.55(17) 2_5565 . .
O1b Na2a O4a2 yes 116.4(3) 115.8(3) 116.1(2) 2_5565 . .
O1b Na2a O4b1 yes 60.78(14) 57.50(13) 59.13(14) 2_5565 . 7_5555
O1b Na2a O4b2 yes 62.97(16) 61.16(15) 62.06(15) 2_5565 . 7_5555
O1b Na2a O5a yes 111.1(2) 110.8(2) 111.0(2) 2_5565 . 8_5555
O1b Na2a O6a yes 114.5(2) 113.2(2) 113.9(2) 2_5565 . 8_5555
O1b Na2a O2a1 yes 90.4(3) 83.4(3) 86.8(3) 6_5465 . .
O1b Na2a O2a2 yes 89.0(4) 85.0(4) 87.0(4) 6_5465 . .
O1b Na2a O3a1 yes 118.0(2) 115.7(2) 116.8(2) 6_5465 . 8_5555
O1b Na2a O3a2 yes 116.6(3) 112.0(3) 114.3(3) 6_5465 . 8_5555
O1b Na2a O3b1 yes 56.51(13) 51.77(14) 54.13(13) 6_5465 . 7_5565
O1b Na2a O3b2 yes 57.02(15) 56.28(15) 56.62(15) 6_5465 . 7_5565
O1b Na2a O4a1 yes 117.60(16) 116.52(16) 117.06(16) 6_5465 . .
O1b Na2a O4a2 yes 123.8(2) 121.2(2) 122.5(2) 6_5465 . .
O1b Na2a O4b1 yes 58.32(13) 55.20(13) 56.76(13) 6_5465 . 7_5555
O1b Na2a O4b2 yes 60.90(15) 59.01(15) 59.95(15) 6_5465 . 7_5555
O1b Na2a O5a yes 104.4(2) 102.1(2) 103.3(2) 6_5465 . 8_5555
O1b Na2a O6a yes 106.8(2) 105.7(2) 106.3(2) 6_5465 . 8_5555
O2a1 Na2a O3a1 yes 60.81(17) 59.07(17) 59.96(18) . . 8_5555
O2a1 Na2a O3a2 yes 61.9(2) 60.0(2) 60.9(2) . . 8_5555
O2a1 Na2a O3b1 yes 95.71(17) 92.51(17) 94.08(17) . . 7_5565
O2a1 Na2a O3b2 yes 95.5(2) 92.6(2) 94.0(2) . . 7_5565
O2a1 Na2a O4a1 yes 67.10(17) 62.25(17) 64.68(17) . . .
O2a1 Na2a O4a2 yes 63.7(2) 59.9(2) 61.8(2) . . .
O2a1 Na2a O4b1 yes 99.14(17) 95.69(18) 97.37(18) . . 7_5555
O2a1 Na2a O4b2 yes 98.49(18) 95.19(18) 96.82(19) . . 7_5555
O2a1 Na2a O5a yes 142.08(18) 137.98(19) 140.04(18) . . 8_5555
O2a1 Na2a O6a yes 139.35(18) 136.26(18) 137.82(18) . . 8_5555
O2a2 Na2a O3a1 yes 61.0(3) 59.1(3) 60.1(3) . . 8_5555
O2a2 Na2a O3a2 yes 62.2(3) 60.0(3) 61.1(3) . . 8_5555
O2a2 Na2a O3b1 yes 95.9(3) 92.8(3) 94.4(3) . . 7_5565
O2a2 Na2a O3b2 yes 95.0(3) 93.6(3) 94.3(3) . . 7_5565
O2a2 Na2a O4a1 yes 65.4(3) 63.4(3) 64.4(3) . . .
O2a2 Na2a O4a2 yes 62.3(3) 60.8(3) 61.5(3) . . .
O2a2 Na2a O4b1 yes 98.9(3) 95.7(3) 97.3(3) . . 7_5555
O2a2 Na2a O4b2 yes 98.2(3) 95.2(3) 96.7(3) . . 7_5555
O2a2 Na2a O5a yes 140.8(3) 138.8(3) 139.8(3) . . 8_5555
O2a2 Na2a O6a yes 140.1(3) 136.0(3) 138.0(3) . . 8_5555
O3a1 Na2a O3b1 yes 78.07(19) 71.84(18) 74.95(18) 8_5555 . 7_5565
O3a1 Na2a O3b2 yes 73.3(2) 72.3(2) 72.8(2) 8_5555 . 7_5565
O3a1 Na2a O4a1 yes 96.90(16) 95.56(16) 96.23(16) 8_5555 . .
O3a1 Na2a O4a2 yes 89.5(2) 88.3(2) 88.9(2) 8_5555 . .
O3a1 Na2a O4b1 yes 158.47(13) 156.21(13) 157.32(13) 8_5555 . 7_5555
O3a1 Na2a O4b2 yes 157.64(15) 155.61(15) 156.62(15) 8_5555 . 7_5555
O3a1 Na2a O5a yes 137.90(15) 136.94(15) 137.43(15) 8_5555 . 8_5555
O3a1 Na2a O6a yes 79.96(13) 77.47(13) 78.72(13) 8_5555 . 8_5555
O3a2 Na2a O3b1 yes 73.2(3) 70.3(3) 71.7(2) 8_5555 . 7_5565
O3a2 Na2a O3b2 yes 71.1(3) 68.1(3) 69.6(3) 8_5555 . 7_5565
O3a2 Na2a O4a1 yes 100.3(2) 98.3(2) 99.3(2) 8_5555 . .
O3a2 Na2a O4a2 yes 93.5(3) 90.5(3) 92.0(3) 8_5555 . .
O3a2 Na2a O4b1 yes 159.23(16) 156.74(16) 157.89(16) 8_5555 . 7_5555
O3a2 Na2a O4b2 yes 158.85(17) 156.63(17) 157.72(17) 8_5555 . 7_5555
O3a2 Na2a O5a yes 140.04(18) 137.88(19) 138.98(19) 8_5555 . 8_5555
O3a2 Na2a O6a yes 78.24(17) 76.47(17) 77.36(17) 8_5555 . 8_5555
O3b1 Na2a O4a1 yes 159.31(10) 157.46(10) 158.31(9) 7_5565 . .
O3b1 Na2a O4a2 yes 156.70(19) 154.4(2) 155.63(19) 7_5565 . .
O3b1 Na2a O4b1 yes 113.12(17) 104.37(17) 108.74(17) 7_5565 . 7_5555
O3b1 Na2a O4b2 yes 114.92(19) 109.28(19) 112.10(19) 7_5565 . 7_5555
O3b1 Na2a O5a yes 125.05(13) 121.51(13) 123.29(13) 7_5565 . 8_5555
O3b1 Na2a O6a yes 66.55(12) 64.45(11) 65.49(11) 7_5565 . 8_5555
O3b2 Na2a O4a1 yes 159.82(15) 157.44(14) 158.62(16) 7_5565 . .
O3b2 Na2a O4a2 yes 155.7(2) 154.7(2) 155.2(2) 7_5565 . .
O3b2 Na2a O4b1 yes 112.9(2) 109.6(2) 111.3(2) 7_5565 . 7_5555
O3b2 Na2a O4b2 yes 115.2(2) 114.0(2) 114.6(2) 7_5565 . 7_5555
O3b2 Na2a O5a yes 124.91(18) 123.08(18) 124.00(19) 7_5565 . 8_5555
O3b2 Na2a O6a yes 64.66(14) 63.34(14) 64.01(14) 7_5565 . 8_5555
O4a1 Na2a O4b1 yes 73.83(15) 70.32(15) 72.08(15) . . 7_5555
O4a1 Na2a O4b2 yes 69.43(17) 68.43(17) 68.93(17) . . 7_5555
O4a1 Na2a O5a yes 76.73(11) 76.37(11) 76.56(11) . . 8_5555
O4a1 Na2a O6a yes 133.58(11) 132.45(11) 133.02(11) . . 8_5555
O4a2 Na2a O4b1 yes 80.7(2) 78.4(2) 79.6(2) . . 7_5555
O4a2 Na2a O4b2 yes 76.6(2) 76.2(2) 76.4(2) . . 7_5555
O4a2 Na2a O5a yes 81.3(2) 80.3(2) 80.82(19) . . 8_5555
O4a2 Na2a O6a yes 130.51(19) 128.89(19) 129.70(18) . . 8_5555
O4b1 Na2a O4b2 yes 4.92(18) 1.84(18) 3.37(17) 7_5555 . 7_5555
O4b1 Na2a O5a yes 61.55(11) 58.67(10) 60.12(11) 7_5555 . 8_5555
O4b1 Na2a O6a yes 125.67(14) 121.45(14) 123.55(14) 7_5555 . 8_5555
O4b2 Na2a O5a yes 59.80(12) 57.63(11) 58.71(12) 7_5555 . 8_5555
O4b2 Na2a O6a yes 126.55(15) 122.77(15) 124.65(15) 7_5555 . 8_5555
O5a Na2a O6a yes 77.84(9) 75.74(9) 76.78(9) 8_5555 . 8_5555
O1a Na2b O2b1 yes 80.2(2) 75.5(2) 77.9(2) 4_4445 . .
O1a Na2b O2b2 yes 75.1(3) 71.7(3) 73.4(3) 4_4445 . .
O1a Na2b O3a1 yes 62.73(14) 60.68(15) 61.71(15) 4_4445 . 2_5545
O1a Na2b O3a2 yes 58.2(3) 56.3(2) 57.3(3) 4_4445 . 2_5545
O1a Na2b O3b1 yes 112.44(13) 109.78(13) 111.08(13) 4_4445 . .
O1a Na2b O3b2 yes 117.00(16) 112.40(16) 114.67(16) 4_4445 . .
O1a Na2b O3b2 yes 152.43(15) 150.46(16) 151.43(15) 4_4445 . 5_4455
O1a Na2b O4a1 yes 55.65(11) 53.73(11) 54.71(11) 4_4445 . 4_4455
O1a Na2b O4a2 yes 59.53(17) 56.83(17) 58.19(17) 4_4445 . 4_4455
O1a Na2b O4b1 yes 107.39(13) 106.14(13) 106.76(13) 4_4445 . .
O1a Na2b O4b2 yes 110.58(16) 109.65(16) 110.11(16) 4_4445 . .
O1a Na2b O5b yes 116.08(16) 113.67(16) 114.89(16) 4_4445 . 5_4455
O1a Na2b O6b yes 114.74(16) 111.38(16) 113.08(16) 4_4445 . 5_4455
O1a Na2b O2b1 yes 95.7(2) 89.5(2) 92.6(2) 2_5545 . .
O1a Na2b O2b2 yes 89.6(3) 86.7(3) 88.2(3) 2_5545 . .
O1a Na2b O3a1 yes 60.47(15) 58.35(15) 59.41(15) 2_5545 . 2_5545
O1a Na2b O3a2 yes 54.0(3) 52.8(3) 53.4(3) 2_5545 . 2_5545
O1a Na2b O3b1 yes 120.80(14) 118.34(14) 119.57(14) 2_5545 . .
O1a Na2b O3b2 yes 126.47(17) 122.27(17) 124.37(17) 2_5545 . .
O1a Na2b O3b2 yes 150.15(17) 148.02(18) 149.08(17) 2_5545 . 5_4455
O1a Na2b O4a1 yes 53.23(12) 50.93(12) 52.09(12) 2_5545 . 4_4455
O1a Na2b O4a2 yes 57.33(19) 54.78(19) 56.06(19) 2_5545 . 4_4455
O1a Na2b O4b1 yes 115.63(14) 114.88(13) 115.25(14) 2_5545 . .
O1a Na2b O4b2 yes 120.77(17) 118.88(17) 119.81(17) 2_5545 . .
O1a Na2b O5b yes 105.09(17) 102.98(17) 104.03(17) 2_5545 . 5_4455
O1a Na2b O6b yes 103.61(17) 100.18(17) 101.89(16) 2_5545 . 5_4455
O1a Na2b O2b1 yes 89.1(3) 82.7(3) 85.9(3) 9_4545 . .
O1a Na2b O2b2 yes 82.4(4) 80.6(4) 81.5(4) 9_4545 . .
O1a Na2b O3a1 yes 61.55(16) 59.44(17) 60.50(16) 9_4545 . 2_5545
O1a Na2b O3a2 yes 55.8(3) 54.5(3) 55.1(3) 9_4545 . 2_5545
O1a Na2b O3b1 yes 117.87(19) 114.45(19) 116.15(19) 9_4545 . .
O1a Na2b O3b2 yes 123.0(2) 117.7(2) 120.4(2) 9_4545 . .
O1a Na2b O3b2 yes 152.31(18) 150.22(19) 151.26(18) 9_4545 . 5_4455
O1a Na2b O4a1 yes 53.54(13) 51.71(13) 52.64(13) 9_4545 . 4_4455
O1a Na2b O4a2 yes 57.72(19) 55.10(19) 56.42(19) 9_4545 . 4_4455
O1a Na2b O4b1 yes 111.42(18) 111.16(19) 111.29(19) 9_4545 . .
O1a Na2b O4b2 yes 115.7(2) 114.9(2) 115.3(2) 9_4545 . .
O1a Na2b O5b yes 109.4(2) 108.2(2) 108.8(2) 9_4545 . 5_4455
O1a Na2b O6b yes 108.5(2) 105.9(2) 107.2(2) 9_4545 . 5_4455
O2b1 Na2b O3a1 yes 98.64(15) 95.29(15) 96.95(15) . . 2_5545
O2b1 Na2b O3a2 yes 103.2(2) 98.9(2) 101.1(2) . . 2_5545
O2b1 Na2b O3b1 yes 65.21(14) 59.91(14) 62.53(14) . . .
O2b1 Na2b O3b2 yes 62.7(2) 56.11(19) 59.4(2) . . .
O2b1 Na2b O3b2 yes 103.56(18) 95.73(18) 99.62(18) . . 5_4455
O2b1 Na2b O4a1 yes 96.16(14) 91.69(14) 93.90(15) . . 4_4455
O2b1 Na2b O4a2 yes 95.6(2) 90.1(2) 92.8(2) . . 4_4455
O2b1 Na2b O4b1 yes 59.56(15) 56.46(15) 58.04(14) . . .
O2b1 Na2b O4b2 yes 57.31(18) 51.72(18) 54.51(17) . . .
O2b1 Na2b O5b yes 136.92(16) 132.09(17) 134.48(16) . . 5_4455
O2b1 Na2b O6b yes 143.33(16) 136.60(16) 139.97(16) . . 5_4455
O2b2 Na2b O3a1 yes 94.2(2) 93.8(2) 94.0(2) . . 2_5545
O2b2 Na2b O3a2 yes 98.4(3) 97.0(3) 97.7(3) . . 2_5545
O2b2 Na2b O3b1 yes 65.3(2) 63.1(2) 64.2(2) . . .
O2b2 Na2b O3b2 yes 62.8(3) 60.4(3) 61.6(3) . . .
O2b2 Na2b O3b2 yes 104.5(3) 101.7(3) 103.1(3) . . 5_4455
O2b2 Na2b O4a1 yes 94.3(3) 89.5(3) 91.9(2) . . 4_4455
O2b2 Na2b O4a2 yes 92.7(3) 89.5(3) 91.1(3) . . 4_4455
O2b2 Na2b O4b1 yes 61.80(18) 60.14(18) 61.0(2) . . .
O2b2 Na2b O4b2 yes 59.2(2) 56.6(2) 57.9(2) . . .
O2b2 Na2b O5b yes 138.3(2) 135.6(2) 136.9(2) . . 5_4455
O2b2 Na2b O6b yes 140.79(19) 140.6(2) 140.7(2) . . 5_4455
O3a1 Na2b O3a2 yes 8.5(3) 6.4(3) 7.5(3) 2_5545 . 2_5545
O3a1 Na2b O3b1 yes 71.60(18) 67.90(17) 69.69(18) 2_5545 . .
O3a1 Na2b O3b2 yes 78.8(2) 73.9(2) 76.3(2) 2_5545 . .
O3a1 Na2b O3b2 yes 91.77(19) 89.84(19) 90.79(19) 2_5545 . 5_4455
O3a1 Na2b O4a1 yes 113.29(18) 108.48(18) 110.91(18) 2_5545 . 4_4455
O3a1 Na2b O4a2 yes 117.2(2) 112.7(2) 115.0(2) 2_5545 . 4_4455
O3a1 Na2b O4b1 yes 155.92(12) 153.91(12) 154.90(12) 2_5545 . .
O3a1 Na2b O4b2 yes 153.22(17) 149.02(18) 151.12(18) 2_5545 . .
O3a1 Na2b O5b yes 129.57(15) 126.37(15) 127.98(15) 2_5545 . 5_4455
O3a1 Na2b O6b yes 61.53(12) 61.01(11) 61.25(12) 2_5545 . 5_4455
O3a2 Na2b O3b1 yes 78.7(3) 75.6(3) 77.1(3) 2_5545 . .
O3a2 Na2b O3b2 yes 86.1(3) 81.6(3) 83.8(3) 2_5545 . .
O3a2 Na2b O3b2 yes 97.0(3) 95.4(3) 96.2(3) 2_5545 . 5_4455
O3a2 Na2b O4a1 yes 106.0(3) 102.4(3) 104.2(3) 2_5545 . 4_4455
O3a2 Na2b O4a2 yes 109.9(3) 106.7(3) 108.3(3) 2_5545 . 4_4455
O3a2 Na2b O4b1 yes 158.14(19) 157.20(18) 157.68(18) 2_5545 . .
O3a2 Na2b O4b2 yes 156.2(2) 154.8(2) 155.5(2) 2_5545 . .
O3a2 Na2b O5b yes 123.7(2) 122.1(2) 122.9(2) 2_5545 . 5_4455
O3a2 Na2b O6b yes 62.33(19) 61.16(19) 61.8(2) 2_5545 . 5_4455
O3b1 Na2b O3b2 yes 47.18(11) 46.20(11) 46.69(11) . . 5_4455
O3b1 Na2b O4a1 yes 156.76(10) 154.75(11) 155.80(10) . . 4_4455
O3b1 Na2b O4a2 yes 156.08(19) 154.5(2) 155.3(2) . . 4_4455
O3b1 Na2b O4b1 yes 98.42(15) 95.94(15) 97.17(15) . . .
O3b1 Na2b O4b2 yes 92.6(2) 88.3(2) 90.4(2) . . .
O3b1 Na2b O5b yes 134.75(12) 132.00(13) 133.40(13) . . 5_4455
O3b1 Na2b O6b yes 79.24(12) 76.82(12) 78.04(12) . . 5_4455
O3b2 Na2b O3b2 yes 46.23(14) 45.11(14) 45.67(14) . . 5_4455
O3b2 Na2b O4a1 yes 154.82(18) 151.57(19) 153.19(17) . . 4_4455
O3b2 Na2b O4a2 yes 152.7(3) 150.7(3) 151.8(3) . . 4_4455
O3b2 Na2b O4b1 yes 92.3(2) 88.9(2) 90.6(2) . . .
O3b2 Na2b O4b2 yes 86.4(3) 81.3(3) 83.8(3) . . .
O3b2 Na2b O5b yes 132.83(17) 127.88(17) 130.38(17) . . 5_4455
O3b2 Na2b O6b yes 83.05(19) 81.09(19) 82.07(18) . . 5_4455
O3b2 Na2b O4a1 yes 153.76(15) 151.82(15) 152.77(15) 5_4455 . 4_4455
O3b2 Na2b O4a2 yes 150.73(19) 148.8(2) 149.76(19) 5_4455 . 4_4455
O3b2 Na2b O4b1 yes 95.97(19) 94.45(18) 95.19(18) 5_4455 . .
O3b2 Na2b O4b2 yes 91.3(2) 88.8(2) 90.0(2) 5_4455 . .
O3b2 Na2b O5b yes 88.56(14) 86.20(14) 87.38(14) 5_4455 . 5_4455
O3b2 Na2b O6b yes 52.98(18) 50.83(18) 51.90(17) 5_4455 . 5_4455
O4a1 Na2b O4a2 yes 4.9(2) 3.3(2) 4.1(2) 4_4455 . 4_4455
O4a1 Na2b O4b1 yes 73.71(14) 70.77(14) 72.24(14) 4_4455 . .
O4a1 Na2b O4b2 yes 79.6(2) 77.94(19) 78.8(2) 4_4455 . .
O4a1 Na2b O5b yes 66.99(11) 66.05(11) 66.52(11) 4_4455 . 5_4455
O4a1 Na2b O6b yes 127.28(14) 121.35(14) 124.33(14) 4_4455 . 5_4455
O4a2 Na2b O4b1 yes 69.2(2) 67.6(2) 68.4(2) 4_4455 . .
O4a2 Na2b O4b2 yes 75.3(3) 74.7(3) 75.0(3) 4_4455 . .
O4a2 Na2b O5b yes 65.49(15) 63.87(15) 64.67(16) 4_4455 . 5_4455
O4a2 Na2b O6b yes 128.1(2) 124.1(2) 126.1(2) 4_4455 . 5_4455
O4b1 Na2b O4b2 yes 7.97(19) 5.64(19) 6.82(19) . . .
O4b1 Na2b O5b yes 77.80(12) 75.64(12) 76.71(12) . . 5_4455
O4b1 Na2b O6b yes 139.83(12) 137.92(12) 138.86(12) . . 5_4455
O4b2 Na2b O5b yes 81.64(16) 80.10(16) 80.86(16) . . 5_4455
O4b2 Na2b O6b yes 137.44(15) 135.60(15) 136.56(15) . . 5_4455
O5b Na2b O6b yes 78.91(10) 76.56(10) 77.74(10) 5_4455 . 5_4455
O1a Si1 O4a1 yes 116.0(4) 111.1(3) 113.6(3) 1_5545 . .
O1a Si1 O4a1 yes 89.6(3) 83.6(3) 86.5(3) 1_5545 . 8_5555
O1a Si1 O4a1 yes 109.5(4) 106.4(4) 107.9(4) 1_5545 . 6_5555
O1a Si1 O4a2 yes 130.4(4) 128.4(4) 129.4(4) 1_5545 . .
O1a Si1 O4a2 yes 105.0(3) 100.6(3) 102.8(3) 1_5545 . 8_5555
O1a Si1 O4a2 yes 123.8(5) 122.6(4) 123.2(4) 1_5545 . 6_5555
O1a Si1 O4a1 yes 109.5(4) 106.4(4) 107.9(4) 8_5545 . .
O1a Si1 O4a1 yes 116.0(3) 111.1(3) 113.5(3) 8_5545 . 8_5555
O1a Si1 O4a1 yes 89.6(4) 83.6(4) 86.6(4) 8_5545 . 6_5555
O1a Si1 O4a2 yes 123.8(4) 122.6(4) 123.2(4) 8_5545 . .
O1a Si1 O4a2 yes 130.4(3) 128.4(3) 129.4(3) 8_5545 . 8_5555
O1a Si1 O4a2 yes 105.0(5) 100.6(5) 102.8(5) 8_5545 . 6_5555
O1a Si1 O4a1 yes 89.6(3) 83.6(3) 86.5(3) 6_5545 . .
O1a Si1 O4a1 yes 109.5(4) 106.4(4) 107.9(4) 6_5545 . 8_5555
O1a Si1 O4a1 yes 116.0(4) 111.1(4) 113.6(4) 6_5545 . 6_5555
O1a Si1 O4a2 yes 105.0(3) 100.6(3) 102.8(3) 6_5545 . .
O1a Si1 O4a2 yes 123.8(5) 122.6(4) 123.2(4) 6_5545 . 8_5555
O1a Si1 O4a2 yes 130.4(5) 128.4(5) 129.4(5) 6_5545 . 6_5555
O4a1 Si1 O4a1 yes 117.0(2) 113.1(2) 115.0(2) . . 8_5555
O4a1 Si1 O4a1 yes 117.00(19) 113.14(18) 115.07(18) . . 6_5555
O4a1 Si1 O4a2 yes 109.5(5) 106.1(5) 107.8(5) . . 8_5555
O4a1 Si1 O4a2 yes 110.2(3) 107.5(3) 108.9(3) . . 6_5555
O4a1 Si1 O4a1 yes 117.0(2) 113.1(2) 115.1(2) 8_5555 . 6_5555
O4a1 Si1 O4a2 yes 110.2(4) 107.5(4) 108.8(4) 8_5555 . .
O4a1 Si1 O4a2 yes 109.5(4) 106.1(4) 107.8(4) 8_5555 . 6_5555
O4a1 Si1 O4a2 yes 109.5(4) 106.1(4) 107.8(4) 6_5555 . .
O4a1 Si1 O4a2 yes 110.2(5) 107.5(5) 108.8(5) 6_5555 . 8_5555
O4a2 Si1 O4a2 yes 99.5(5) 96.8(5) 98.1(5) . . 8_5555
O4a2 Si1 O4a2 yes 99.5(4) 96.8(4) 98.2(4) . . 6_5555
O4a2 Si1 O4a2 yes 99.5(5) 96.8(5) 98.1(5) 8_5555 . 6_5555
O1b Al1 O4b1 yes 93.6(4) 90.0(4) 91.8(4) 1_5565 . .
O1b Al1 O4b1 yes 113.7(3) 110.3(3) 112.0(3) 1_5565 . 5_4455
O1b Al1 O4b1 yes 108.0(4) 105.3(4) 106.7(4) 1_5565 . 9_4455
O1b Al1 O4b2 yes 105.6(4) 103.8(4) 104.7(5) 1_5565 . .
O1b Al1 O4b2 yes 128.0(4) 121.1(4) 124.5(4) 1_5565 . 5_4455
O1b Al1 O4b2 yes 122.8(5) 116.4(5) 119.6(5) 1_5565 . 9_4455
O1b Al1 O4b1 yes 108.0(5) 105.3(5) 106.6(5) 5_4465 . .
O1b Al1 O4b1 yes 93.6(4) 90.0(4) 91.8(4) 5_4465 . 5_4455
O1b Al1 O4b1 yes 113.7(6) 110.3(6) 112.0(6) 5_4465 . 9_4455
O1b Al1 O4b2 yes 122.8(6) 116.4(6) 119.6(6) 5_4465 . .
O1b Al1 O4b2 yes 105.6(4) 103.8(4) 104.7(4) 5_4465 . 5_4455
O1b Al1 O4b2 yes 128.0(6) 121.1(6) 124.5(6) 5_4465 . 9_4455
O1b Al1 O4b1 yes 113.7(3) 110.3(3) 112.0(3) 9_4465 . .
O1b Al1 O4b1 yes 108.0(4) 105.3(4) 106.6(4) 9_4465 . 5_4455
O1b Al1 O4b1 yes 93.6(5) 90.0(5) 91.8(5) 9_4465 . 9_4455
O1b Al1 O4b2 yes 128.0(3) 121.1(4) 124.6(4) 9_4465 . .
O1b Al1 O4b2 yes 122.8(5) 116.4(5) 119.6(5) 9_4465 . 5_4455
O1b Al1 O4b2 yes 105.6(6) 103.8(6) 104.7(6) 9_4465 . 9_4455
O4b1 Al1 O4b1 yes 116.0(3) 113.1(3) 114.6(3) . . 5_4455
O4b1 Al1 O4b1 yes 116.0(2) 113.1(2) 114.6(2) . . 9_4455
O4b1 Al1 O4b2 yes 110.2(3) 105.9(3) 108.0(3) . . 5_4455
O4b1 Al1 O4b2 yes 111.5(2) 109.2(2) 110.3(2) . . 9_4455
O4b1 Al1 O4b1 yes 116.0(2) 113.1(2) 114.6(2) 5_4455 . 9_4455
O4b1 Al1 O4b2 yes 111.5(3) 109.2(3) 110.3(3) 5_4455 . .
O4b1 Al1 O4b2 yes 110.2(3) 105.9(3) 108.0(3) 5_4455 . 9_4455
O4b1 Al1 O4b2 yes 110.2(3) 105.9(2) 108.0(3) 9_4455 . .
O4b1 Al1 O4b2 yes 111.5(3) 109.2(3) 110.3(3) 9_4455 . 5_4455
O4b2 Al1 O4b2 yes 103.6(3) 99.4(3) 101.5(3) . . 5_4455
O4b2 Al1 O4b2 yes 103.6(3) 99.4(3) 101.4(3) . . 9_4455
O4b2 Al1 O4b2 yes 103.6(4) 99.4(3) 101.4(4) 5_4455 . 9_4455
O1b Si2 O3b1 yes 98.5(4) 88.2(4) 93.4(4) . . .
O1b Si2 O3b1 yes 117.8(3) 111.5(3) 114.7(3) . . 5_4455
O1b Si2 O3b1 yes 110.7(5) 106.0(5) 108.4(5) . . 9_4455
O1b Si2 O3b2 yes 109.5(4) 102.5(4) 106.0(4) . . .
O1b Si2 O3b2 yes 127.3(3) 126.2(3) 126.7(3) . . 5_4455
O1b Si2 O3b2 yes 123.9(5) 118.5(5) 121.3(5) . . 9_4455
O1b Si2 O3b1 yes 110.7(6) 106.0(5) 108.4(5) 5_4455 . .
O1b Si2 O3b1 yes 98.5(4) 88.2(4) 93.4(4) 5_4455 . 5_4455
O1b Si2 O3b1 yes 117.8(6) 111.5(6) 114.7(6) 5_4455 . 9_4455
O1b Si2 O3b2 yes 123.9(6) 118.5(5) 121.3(6) 5_4455 . .
O1b Si2 O3b2 yes 109.5(4) 102.5(4) 106.0(4) 5_4455 . 5_4455
O1b Si2 O3b2 yes 127.3(7) 126.2(7) 126.7(7) 5_4455 . 9_4455
O1b Si2 O3b1 yes 117.8(3) 111.5(4) 114.6(3) 9_4455 . .
O1b Si2 O3b1 yes 110.7(5) 106.0(5) 108.4(5) 9_4455 . 5_4455
O1b Si2 O3b1 yes 98.5(6) 88.2(5) 93.4(6) 9_4455 . 9_4455
O1b Si2 O3b2 yes 127.3(3) 126.2(3) 126.7(3) 9_4455 . .
O1b Si2 O3b2 yes 123.9(4) 118.5(5) 121.3(5) 9_4455 . 5_4455
O1b Si2 O3b2 yes 109.5(6) 102.5(6) 106.0(6) 9_4455 . 9_4455
O3b1 Si2 O3b1 yes 115.0(3) 111.1(3) 113.0(3) . . 5_4455
O3b1 Si2 O3b1 yes 115.0(2) 111.1(2) 112.9(2) . . 9_4455
O3b1 Si2 O3b2 yes 107.4(4) 103.1(4) 105.3(4) . . 5_4455
O3b1 Si2 O3b2 yes 110.3(3) 107.4(3) 108.9(3) . . 9_4455
O3b1 Si2 O3b1 yes 115.0(2) 111.1(2) 112.9(2) 5_4455 . 9_4455
O3b1 Si2 O3b2 yes 110.3(4) 107.4(4) 108.9(4) 5_4455 . .
O3b1 Si2 O3b2 yes 107.4(3) 103.1(3) 105.2(3) 5_4455 . 9_4455
O3b1 Si2 O3b2 yes 107.4(4) 103.1(4) 105.2(4) 9_4455 . .
O3b1 Si2 O3b2 yes 110.3(4) 107.4(4) 108.9(4) 9_4455 . 5_4455
O3b2 Si2 O3b2 yes 100.0(4) 98.3(4) 99.1(4) . . 5_4455
O3b2 Si2 O3b2 yes 100.0(4) 98.3(4) 99.2(4) . . 9_4455
O3b2 Si2 O3b2 yes 100.0(4) 98.3(4) 99.2(4) 5_4455 . 9_4455
O1a Al2 O3a1 yes 118.2(4) 114.2(4) 116.1(4) . . .
O1a Al2 O3a1 yes 124.7(3) 117.9(3) 121.3(3) . . 8_5555
O1a Al2 O3a1 yes 99.8(3) 92.1(2) 95.9(3) . . 6_5555
O1a Al2 O3a2 yes 104.6(4) 100.4(4) 102.5(4) . . .
O1a Al2 O3a2 yes 111.3(4) 109.0(4) 110.1(4) . . 8_5555
O1a Al2 O3a2 yes 83.9(4) 83.4(4) 83.6(4) . . 6_5555
O1a Al2 O3a1 yes 99.8(4) 92.1(4) 95.9(4) 8_5555 . .
O1a Al2 O3a1 yes 118.2(4) 114.2(4) 116.2(4) 8_5555 . 8_5555
O1a Al2 O3a1 yes 124.7(3) 117.9(3) 121.2(3) 8_5555 . 6_5555
O1a Al2 O3a2 yes 83.9(5) 83.4(5) 83.6(5) 8_5555 . .
O1a Al2 O3a2 yes 104.6(4) 100.4(4) 102.5(4) 8_5555 . 8_5555
O1a Al2 O3a2 yes 111.3(4) 109.0(4) 110.2(4) 8_5555 . 6_5555
O1a Al2 O3a1 yes 124.7(4) 117.9(4) 121.2(4) 6_5555 . .
O1a Al2 O3a1 yes 99.8(3) 92.1(3) 95.9(3) 6_5555 . 8_5555
O1a Al2 O3a1 yes 118.2(4) 114.2(4) 116.1(4) 6_5555 . 6_5555
O1a Al2 O3a2 yes 111.3(5) 109.0(5) 110.1(5) 6_5555 . .
O1a Al2 O3a2 yes 83.9(4) 83.4(4) 83.6(4) 6_5555 . 8_5555
O1a Al2 O3a2 yes 104.6(5) 100.4(5) 102.5(5) 6_5555 . 6_5555
O3a1 Al2 O3a1 yes 108.4(2) 106.0(2) 107.2(2) . . 8_5555
O3a1 Al2 O3a1 yes 108.4(3) 106.0(2) 107.2(3) . . 6_5555
O3a1 Al2 O3a2 yes 110.1(4) 107.4(4) 108.7(4) . . 8_5555
O3a1 Al2 O3a2 yes 122.3(4) 114.8(4) 118.5(4) . . 6_5555
O3a1 Al2 O3a1 yes 108.4(2) 106.0(2) 107.2(2) 8_5555 . 6_5555
O3a1 Al2 O3a2 yes 122.3(3) 114.8(3) 118.5(3) 8_5555 . .
O3a1 Al2 O3a2 yes 110.1(4) 107.4(4) 108.7(4) 8_5555 . 6_5555
O3a1 Al2 O3a2 yes 110.1(3) 107.4(3) 108.7(3) 6_5555 . .
O3a1 Al2 O3a2 yes 122.3(4) 114.8(4) 118.5(4) 6_5555 . 8_5555
O3a2 Al2 O3a2 yes 120.6(4) 114.7(4) 117.6(4) . . 8_5555
O3a2 Al2 O3a2 yes 120.6(4) 114.7(4) 117.6(4) . . 6_5555
O3a2 Al2 O3a2 yes 120.6(5) 114.7(5) 117.6(5) 8_5555 . 6_5555
O2b1 Si3 O4b1 yes 110.2(2) 106.5(2) 108.3(2) . . .
O2b1 Si3 O4b2 yes 100.3(4) 91.9(4) 96.1(4) . . .
O2b1 Si3 O5a yes 115.5(2) 110.4(2) 113.0(3) . . 2_5555
O2b1 Si3 O5b yes 112.3(3) 107.8(3) 110.0(3) . . .
O2b2 Si3 O4b1 yes 120.7(4) 117.0(4) 118.9(3) . . .
O2b2 Si3 O4b2 yes 108.4(4) 106.0(4) 107.2(4) . . .
O2b2 Si3 O5a yes 110.6(4) 100.2(4) 105.3(4) . . 2_5555
O2b2 Si3 O5b yes 108.6(4) 105.0(5) 106.8(4) . . .
O4b1 Si3 O5a yes 106.4(2) 101.6(2) 104.0(2) . . 2_5555
O4b1 Si3 O5b yes 112.2(2) 110.7(2) 111.4(2) . . .
O4b2 Si3 O5a yes 121.1(3) 112.6(3) 116.8(3) . . 2_5555
O4b2 Si3 O5b yes 110.4(3) 109.8(3) 110.1(3) . . .
O5a Si3 O5b yes 110.55(18) 109.49(19) 109.99(18) 2_5555 . .
O2a1 Al3 O4a1 yes 112.9(2) 109.5(2) 111.2(2) . . .
O2a1 Al3 O4a2 yes 100.8(3) 95.4(3) 98.2(3) . . .
O2a1 Al3 O4a2 yes 110.9(3) 106.7(3) 108.8(2) . . 6_5555
O2a1 Al3 O5a yes 110.5(3) 109.6(3) 110.1(3) . . .
O2a1 Al3 O5b yes 109.6(3) 108.8(3) 109.2(3) . . 2_5555
O2a2 Al3 O2b2 yes 151.5(5) 149.7(5) 150.6(5) . . 3_5555
O2a2 Al3 O4a1 yes 120.0(3) 115.4(3) 117.7(3) . . .
O2a2 Al3 O4a2 yes 104.9(3) 103.6(3) 104.2(3) . . .
O2a2 Al3 O4a2 yes 112.5(4) 110.0(4) 111.2(4) . . 6_5555
O2a2 Al3 O5a yes 106.1(5) 102.8(4) 104.4(4) . . .
O2a2 Al3 O5b yes 109.9(5) 107.3(4) 108.6(4) . . 2_5555
O2b2 Al3 O4a1 yes 86.8(2) 83.9(2) 85.3(2) 3_5555 . .
O2b2 Al3 O4a2 yes 95.8(3) 94.9(3) 95.4(3) 3_5555 . .
O2b2 Al3 O5b yes 83.1(3) 79.5(3) 81.3(2) 3_5555 . 2_5555
O2b2 Al3 O6a yes 111.3(2) 109.9(2) 110.6(2) 3_5555 . .
O4a1 Al3 O5a yes 113.22(17) 112.10(17) 112.66(17) . . .
O4a1 Al3 O5b yes 104.03(18) 101.66(18) 102.84(18) . . 2_5555
O4a1 Al3 O6a yes 119.34(13) 115.86(13) 117.58(14) . . .
O4a2 Al3 O5a yes 112.5(4) 112.2(4) 112.3(4) . . .
O4a2 Al3 O5b yes 118.1(3) 113.3(3) 115.7(3) . . 2_5555
O4a2 Al3 O6a yes 104.7(2) 101.8(2) 103.2(3) . . .
O5a Al3 O5b yes 110.90(17) 110.37(17) 110.62(17) . . 2_5555
O2a1 Si4 O3a1 yes 104.4(3) 102.0(3) 103.2(3) . . 8_5555
O2a1 Si4 O3a2 yes 122.0(4) 113.5(4) 117.8(4) . . 8_5555
O2a1 Si4 O6a yes 111.7(4) 108.9(4) 110.3(3) . . .
O2a1 Si4 O6b yes 110.4(3) 109.0(3) 109.7(3) . . 2_5565
O2a2 Si4 O3a1 yes 112.5(4) 107.6(3) 110.1(3) . . 8_5555
O2a2 Si4 O3a2 yes 127.8(4) 121.7(4) 124.8(4) . . 8_5555
O2a2 Si4 O6a yes 105.7(5) 103.1(5) 104.4(5) . . .
O2a2 Si4 O6b yes 111.8(4) 105.5(5) 108.7(4) . . 2_5565
O2b2 Si4 O3a1 yes 94.5(3) 91.6(3) 93.0(3) 3_5565 . 8_5555
O3a1 Si4 O6a yes 114.7(3) 111.1(3) 112.9(3) 8_5555 . .
O3a1 Si4 O6b yes 110.3(2) 109.8(2) 110.1(2) 8_5555 . 2_5565
O3a2 Si4 O6a yes 108.3(5) 105.0(4) 106.7(4) 8_5555 . .
O3a2 Si4 O6b yes 105.6(4) 97.3(4) 101.4(4) 8_5555 . 2_5565
O6a Si4 O6b yes 110.67(17) 110.18(17) 110.43(17) . . 2_5565
O2a1 Al4 O3b1 yes 88.6(2) 83.9(2) 86.2(2) 3_5545 . .
O2a1 Al4 O3b2 yes 94.5(3) 90.8(3) 92.6(3) 3_5545 . .
O2a1 Al4 O5b yes 110.72(18) 107.50(17) 109.09(16) 3_5545 . .
O2a2 Al4 O3b1 yes 90.7(3) 87.2(3) 88.9(2) 3_5545 . .
O2a2 Al4 O3b2 yes 98.2(3) 93.2(3) 95.7(3) 3_5545 . .
O2a2 Al4 O5b yes 111.1(3) 108.3(3) 109.7(3) 3_5545 . .
O2b1 Al4 O3b1 yes 105.8(2) 104.7(2) 105.2(2) . . .
O2b1 Al4 O3b2 yes 99.7(3) 90.7(3) 95.2(3) . . .
O2b1 Al4 O6a yes 114.7(2) 111.6(2) 113.1(2) . . 2_5545
O2b1 Al4 O6b yes 110.5(2) 108.2(2) 109.4(3) . . .
O2b2 Al4 O3b1 yes 118.4(3) 112.4(3) 115.4(3) . . .
O2b2 Al4 O3b2 yes 107.1(3) 104.4(3) 105.7(4) . . .
O2b2 Al4 O6a yes 110.0(4) 102.2(4) 106.0(4) . . 2_5545
O2b2 Al4 O6b yes 107.7(4) 104.7(5) 106.3(4) . . .
O3b1 Al4 O5b yes 117.46(19) 113.95(19) 115.73(18) . . .
O3b1 Al4 O6a yes 104.8(2) 102.44(19) 103.6(2) . . 2_5545
O3b1 Al4 O6b yes 114.77(18) 112.46(18) 113.61(18) . . .
O3b2 Al4 O5b yes 104.3(3) 102.9(3) 103.6(3) . . .
O3b2 Al4 O6a yes 117.0(3) 112.7(3) 114.8(3) . . 2_5545
O3b2 Al4 O6b yes 113.8(3) 109.3(3) 111.6(3) . . .
O5b Al4 O6a yes 140.67(11) 136.86(11) 138.75(11) . . 2_5545
O6a Al4 O6b yes 112.14(16) 111.17(15) 111.67(15) 2_5545 . .
Si1 O1a Al2 yes 150.3(4) 144.2(3) 147.2(3) 1_5565 . .
Al1 O1b Si2 yes 155.5(6) 153.6(7) 154.6(6) 1_5545 . .
Al3 O2a1 Si4 yes 137.7(7) 132.3(7) 135.1(6) . . .
Al3 O2a1 Al4 yes 153.1(3) 145.8(3) 149.5(3) . . 2_5565
Al3 O2a2 Si4 yes 138.9(9) 138.3(8) 138.6(8) . . .
Al3 O2a2 Al4 yes 156.1(5) 154.2(5) 155.2(5) . . 2_5565
Si3 O2b1 Al4 yes 142.7(5) 135.1(5) 138.9(4) . . .
Si3 O2b2 Si4 yes 163.6(4) 158.3(5) 161.1(4) . . 2_5545
Si3 O2b2 Al4 yes 137.9(9) 127.2(8) 132.4(7) . . .
Al3 O2b2 Al4 yes 160.2(4) 156.7(4) 158.5(4) 2_5555 . .
Al2 O3a1 Si4 yes 138.0(2) 134.7(2) 136.4(2) . . 6_5555
Al2 O3a2 Si4 yes 143.3(4) 141.9(5) 142.6(4) . . 6_5555
Si2 O3b1 Al4 yes 140.3(3) 137.7(3) 139.2(3) . . .
Si2 O3b2 Al4 yes 141.9(6) 136.3(6) 139.0(5) . . .
Si1 O4a1 Al3 yes 141.2(3) 138.8(3) 140.1(3) . . .
Si1 O4a2 Al3 yes 137.3(6) 137.2(6) 137.2(6) . . .
Al3 O4a2 Al3 yes 160.8(5) 157.9(5) 159.3(5) . . 8_5555
Al1 O4b1 Si3 yes 140.3(3) 137.7(3) 139.1(3) . . .
Al1 O4b2 Si3 yes 140.1(4) 138.7(4) 139.3(5) . . .
Si3 O5a Al3 yes 143.8(2) 139.8(2) 141.9(2) 3_5555 . .
Si3 O5b Al3 yes 142.6(2) 140.4(2) 141.5(2) . . 3_5555
Al3 O6a Al4 yes 157.73(16) 154.14(16) 155.96(16) . . 3_5565
Si4 O6a Al4 yes 142.1(2) 139.7(2) 140.9(2) . . 3_5565
Si4 O6b Al4 yes 143.2(2) 139.2(2) 141.2(2) 3_5545 . .

loop_
_geom_bond_atom_site_label_1
_geom_bond_atom_site_label_2
_geom_bond_publ_flag
_geom_bond_distance_max
_geom_bond_distance_min
_geom_bond_distance_av
_geom_bond_site_ssg_symmetry_1
_geom_bond_site_ssg_symmetry_2
K1a K1a no 0.146(10) 0.004(4) 0.070(6) . 2_5555
K1a K1a no 0.146(8) 0.004(5) 0.070(4) . 3_5555
K1a Na1a no 0 0 0 . .
K1a Na1a no 0.146(10) 0.004(4) 0.070(6) . 2_5555
K1a Na1a no 0.146(8) 0.004(5) 0.070(4) . 3_5555
K1a O2a1 yes 3.233(9) 2.964(9) 3.098(7) . .
K1a O2a1 yes 3.123(16) 3.001(16) 3.062(12) . 2_5555
K1a O2a1 yes 3.096(10) 3.005(9) 3.050(7) . 3_5555
K1a O2a2 yes 2.947(10) 2.838(11) 2.892(9) . .
K1a O2a2 yes 2.876(19) 2.837(19) 2.856(18) . 2_5555
K1a O2a2 yes 2.879(11) 2.809(11) 2.844(10) . 3_5555
K1a O5a yes 3.054(4) 2.953(4) 3.003(4) . .
K1a O5a yes 2.999(5) 2.923(5) 2.961(5) . 2_5555
K1a O5a yes 3.009(5) 2.958(5) 2.983(6) . 3_5555
K1a O6a yes 3.071(5) 2.997(5) 3.034(4) . .
K1a O6a yes 3.037(7) 2.943(7) 2.990(5) . 2_5555
K1a O6a yes 3.019(4) 3.005(4) 3.012(6) . 3_5555
K1a O6b yes 3.585(4) 3.474(4) 3.530(4) . 1_5565
K1b K1b no 0.234(11) 0.0087(19) 0.121(6) . 2_5555
K1b K1b no 0.234(8) 0.009(3) 0.121(4) . 3_5555
K1b Na1b no 0 0 0 . .
K1b Na1b no 0.234(11) 0.0087(19) 0.121(6) . 2_5555
K1b Na1b no 0.234(8) 0.009(3) 0.121(4) . 3_5555
K1b O2b1 yes 3.244(5) 3.103(5) 3.175(6) . .
K1b O2b1 yes 3.276(11) 3.007(11) 3.140(10) . 2_5555
K1b O2b1 yes 3.271(8) 2.980(8) 3.127(6) . 3_5555
K1b O2b2 yes 2.961(12) 2.823(12) 2.892(10) . .
K1b O2b2 yes 2.93(2) 2.78(2) 2.856(16) . 2_5555
K1b O2b2 yes 2.945(12) 2.748(13) 2.845(10) . 3_5555
K1b O5a yes 3.682(6) 3.435(6) 3.557(5) . 2_5555
K1b O5a yes 3.580(6) 3.499(6) 3.539(6) . 3_5555
K1b O5b yes 3.097(5) 2.971(5) 3.034(4) . .
K1b O5b yes 3.087(7) 2.895(7) 2.991(5) . 2_5555
K1b O5b yes 3.028(5) 2.998(5) 3.013(6) . 3_5555
K1b O6b yes 3.041(5) 2.956(5) 2.998(4) . .
K1b O6b yes 3.064(7) 2.847(7) 2.956(5) . 2_5555
K1b O6b yes 2.987(6) 2.972(4) 2.980(6) . 3_5555
Na2a O1b yes 2.760(13) 2.552(13) 2.657(13) . 7_5565
Na2a O1b yes 3.136(14) 2.835(14) 2.987(15) . 2_5565
Na2a O1b yes 3.357(10) 3.200(11) 3.279(10) . 6_5465
Na2a O2a1 yes 2.504(7) 2.435(8) 2.469(6) . .
Na2a O2a2 yes 2.715(10) 2.638(10) 2.677(10) . .
Na2a O3a1 yes 2.648(6) 2.590(6) 2.618(6) . 8_5555
Na2a O3a2 yes 3.055(10) 2.966(11) 3.011(10) . 8_5555
Na2a O3b1 yes 2.607(5) 2.477(5) 2.540(5) . 7_5565
Na2a O3b2 yes 2.941(9) 2.843(9) 2.892(8) . 7_5565
Na2a O4a1 yes 2.971(5) 2.831(5) 2.901(4) . .
Na2a O4a2 yes 2.659(10) 2.563(10) 2.611(9) . .
Na2a O4b1 yes 2.506(5) 2.468(5) 2.486(5) . 7_5555
Na2a O4b2 yes 2.909(8) 2.815(8) 2.862(8) . 7_5555
Na2a O5a yes 2.695(3) 2.532(3) 2.613(3) . 8_5555
Na2a O6a yes 2.485(3) 2.460(3) 2.473(3) . 8_5555
Na2b O1a yes 3.251(9) 3.156(8) 3.203(8) . 4_4445
Na2b O1a yes 3.306(12) 3.168(12) 3.236(12) . 2_5545
Na2b O1a yes 2.500(8) 2.458(8) 2.479(8) . 9_4545
Na2b O2b1 yes 2.492(5) 2.424(5) 2.458(5) . .
Na2b O2b2 yes 2.733(9) 2.686(9) 2.710(9) . .
Na2b O3a1 yes 2.714(6) 2.605(6) 2.660(6) . 2_5545
Na2b O3a2 yes 2.464(11) 2.325(11) 2.394(10) . 2_5545
Na2b O3b1 yes 2.972(5) 2.680(5) 2.828(5) . .
Na2b O3b2 yes 2.659(9) 2.627(9) 2.642(9) . .
Na2b O3b2 yes 3.629(10) 3.462(10) 3.545(10) . 5_4455
Na2b O4a1 yes 2.514(4) 2.489(4) 2.501(4) . 4_4455
Na2b O4a2 yes 2.957(8) 2.888(7) 2.922(8) . 4_4455
Na2b O4b1 yes 2.977(5) 2.781(5) 2.879(5) . .
Na2b O4b2 yes 2.672(8) 2.600(8) 2.637(8) . .
Na2b O5b yes 2.520(3) 2.433(3) 2.476(3) . 5_4455
Na2b O6b yes 2.575(3) 2.523(3) 2.549(3) . 5_4455
Si1 O1a yes 1.666(4) 1.638(4) 1.652(4) . 1_5545
Si1 O1a yes 1.666(5) 1.638(5) 1.651(5) . 8_5545
Si1 O1a yes 1.666(5) 1.638(5) 1.651(5) . 6_5545
Si1 O4a1 yes 1.603(3) 1.536(3) 1.570(3) . .
Si1 O4a1 yes 1.603(3) 1.536(3) 1.570(3) . 8_5555
Si1 O4a1 yes 1.603(5) 1.536(5) 1.569(5) . 6_5555
Si1 O4a2 yes 1.666(7) 1.642(7) 1.653(7) . .
Si1 O4a2 yes 1.666(7) 1.642(7) 1.654(7) . 8_5555
Si1 O4a2 yes 1.666(12) 1.642(12) 1.654(13) . 6_5555
Al1 O1b yes 1.700(5) 1.693(5) 1.696(5) . 1_5565
Al1 O1b yes 1.700(5) 1.693(5) 1.696(5) . 5_4465
Al1 O1b yes 1.700(5) 1.693(5) 1.696(5) . 9_4465
Al1 O4b1 yes 1.718(4) 1.712(4) 1.715(4) . .
Al1 O4b1 yes 1.718(3) 1.712(3) 1.715(4) . 5_4455
Al1 O4b1 yes 1.718(5) 1.712(5) 1.715(6) . 9_4455
Al1 O4b2 yes 1.847(6) 1.740(6) 1.794(6) . .
Al1 O4b2 yes 1.848(6) 1.740(6) 1.794(6) . 5_4455
Al1 O4b2 yes 1.848(9) 1.740(9) 1.794(8) . 9_4455
Si2 O1b yes 1.630(5) 1.625(5) 1.627(5) . .
Si2 O1b yes 1.630(5) 1.625(5) 1.627(5) . 5_4455
Si2 O1b yes 1.630(5) 1.625(5) 1.627(5) . 9_4455
Si2 O3b1 yes 1.644(4) 1.594(4) 1.617(4) . .
Si2 O3b1 yes 1.644(3) 1.594(3) 1.617(4) . 5_4455
Si2 O3b1 yes 1.644(5) 1.594(5) 1.618(5) . 9_4455
Si2 O3b2 yes 1.720(6) 1.620(6) 1.670(6) . .
Si2 O3b2 yes 1.720(6) 1.620(6) 1.669(6) . 5_4455
Si2 O3b2 yes 1.720(11) 1.620(11) 1.669(11) . 9_4455
Al2 O1a yes 1.749(4) 1.724(4) 1.736(4) . .
Al2 O1a yes 1.749(5) 1.724(5) 1.736(5) . 8_5555
Al2 O1a yes 1.749(5) 1.724(5) 1.736(5) . 6_5555
Al2 O3a1 yes 1.785(6) 1.731(6) 1.758(6) . .
Al2 O3a1 yes 1.785(6) 1.731(6) 1.757(6) . 8_5555
Al2 O3a1 yes 1.785(5) 1.731(5) 1.758(5) . 6_5555
Al2 O3a2 yes 1.656(10) 1.641(10) 1.648(10) . .
Al2 O3a2 yes 1.656(10) 1.641(10) 1.648(10) . 8_5555
Al2 O3a2 yes 1.656(10) 1.641(10) 1.648(10) . 6_5555
Si3 O2b1 yes 1.617(5) 1.572(5) 1.594(5) . .
Si3 O2b2 yes 1.723(8) 1.604(8) 1.664(9) . .
Si3 O4b1 yes 1.638(3) 1.627(3) 1.633(3) . .
Si3 O4b2 yes 1.593(4) 1.507(4) 1.550(4) . .
Si3 O5a yes 1.618(4) 1.607(4) 1.613(4) . 2_5555
Si3 O5b yes 1.618(4) 1.604(4) 1.611(4) . .
Al3 O2a1 yes 1.769(7) 1.720(7) 1.744(6) . .
Al3 O2a2 yes 1.769(13) 1.660(13) 1.715(12) . .
Al3 O4a1 yes 1.793(3) 1.737(3) 1.765(3) . .
Al3 O4a2 yes 1.730(7) 1.698(7) 1.714(7) . .
Al3 O5a yes 1.730(4) 1.719(4) 1.724(4) . .
Al3 O5b yes 1.731(4) 1.722(4) 1.727(4) . 2_5555
Si4 Al4 yes 3.168(2) 3.142(2) 3.155(2) . 2_5565
Si4 Al4 yes 3.166(2) 3.134(2) 3.150(2) . 3_5565
Si4 O2a1 yes 1.644(7) 1.620(7) 1.631(6) . .
Si4 O2a2 yes 1.651(13) 1.587(13) 1.619(12) . .
Si4 O3a1 yes 1.626(4) 1.607(4) 1.617(4) . 8_5555
Si4 O3a2 yes 1.674(8) 1.647(7) 1.659(7) . 8_5555
Si4 O6a yes 1.629(3) 1.618(3) 1.624(3) . .
Si4 O6b yes 1.633(4) 1.618(4) 1.625(4) . 2_5565
Al4 O2b1 yes 1.784(5) 1.707(5) 1.744(5) . .
Al4 O2b2 yes 1.841(9) 1.665(9) 1.754(9) . .
Al4 O3b1 yes 1.751(3) 1.712(3) 1.732(3) . .
Al4 O3b2 yes 1.709(5) 1.658(5) 1.683(5) . .
Al4 O6a yes 1.729(4) 1.708(4) 1.718(4) . 2_5545
Al4 O6b yes 1.721(3) 1.719(3) 1.720(3) . .
O1a O1a no 0.873(11) 0.779(11) 0.827(11) . 8_5555
O1a O1a no 0.873(8) 0.779(8) 0.827(9) . 6_5555
O1a O2b1 yes 3.443(11) 3.283(11) 3.363(11) . 5_5565
O1a O2b2 yes 3.633(16) 3.481(16) 3.557(16) . 7_5565
O1a O2b2 yes 3.430(18) 3.354(18) 3.392(16) . 5_5565
O1a O3a1 yes 2.977(8) 2.955(8) 2.965(8) . .
O1a O3a1 yes 3.084(7) 3.002(8) 3.044(7) . 8_5555
O1a O3a1 yes 2.643(7) 2.544(7) 2.593(7) . 6_5555
O1a O3a2 yes 2.680(11) 2.600(11) 2.640(11) . .
O1a O3a2 yes 2.801(10) 2.749(10) 2.775(10) . 8_5555
O1a O3a2 yes 2.272(10) 2.242(10) 2.257(10) . 6_5555
O1a O4a1 yes 2.732(6) 2.657(6) 2.695(6) . 1_5565
O1a O4a1 yes 2.239(6) 2.177(6) 2.208(6) . 8_5565
O1a O4a1 yes 2.614(8) 2.595(8) 2.605(8) . 6_5565
O1a O4a2 yes 3.016(8) 2.960(8) 2.988(8) . 1_5565
O1a O4a2 yes 2.622(8) 2.542(8) 2.582(7) . 8_5565
O1a O4a2 yes 2.935(11) 2.879(11) 2.907(11) . 6_5565
O1b O1b no 0.705(11) 0.541(11) 0.626(12) . 5_4455
O1b O1b no 0.705(14) 0.542(14) 0.626(15) . 9_4455
O1b O2a1 yes 3.679(15) 3.415(15) 3.546(15) . 4_4445
O1b O2a1 yes 3.506(12) 3.316(11) 3.411(11) . 3_5545
O1b O2a2 yes 3.620(16) 3.441(16) 3.530(15) . 3_5545
O1b O3b1 yes 2.477(8) 2.244(8) 2.360(8) . .
O1b O3b1 yes 2.799(7) 2.667(7) 2.731(7) . 5_4455
O1b O3b1 yes 2.690(10) 2.572(11) 2.632(10) . 9_4455
O1b O3b2 yes 2.677(9) 2.588(9) 2.632(9) . .
O1b O3b2 yes 2.989(8) 2.903(8) 2.946(8) . 5_4455
O1b O3b2 yes 2.936(12) 2.811(11) 2.873(12) . 9_4455
O1b O4b1 yes 2.484(8) 2.413(8) 2.449(8) . 1_5545
O1b O4b1 yes 2.858(6) 2.796(6) 2.828(6) . 5_4445
O1b O4b1 yes 2.761(10) 2.713(10) 2.736(10) . 9_4445
O1b O4b2 yes 2.817(10) 2.710(10) 2.765(10) . 1_5545
O1b O4b2 yes 3.178(9) 3.003(9) 3.089(9) . 5_4445
O1b O4b2 yes 3.113(12) 2.920(12) 3.017(12) . 9_4445
O2a1 O2a2 no 0.293(11) 0.172(15) 0.221(12) . .
O2a1 O3a1 yes 2.570(7) 2.521(7) 2.546(7) . 8_5555
O2a1 O3a2 yes 2.887(10) 2.745(10) 2.817(10) . 8_5555
O2a1 O4a1 yes 2.965(7) 2.826(7) 2.896(7) . .
O2a1 O4a2 yes 2.674(9) 2.551(9) 2.613(8) . .
O2a1 O5a yes 2.873(10) 2.814(9) 2.843(8) . .
O2a1 O5b yes 2.847(6) 2.811(6) 2.829(6) . 2_5555
O2a1 O6a yes 2.691(9) 2.652(8) 2.671(8) . .
O2a1 O6b yes 2.679(6) 2.645(6) 2.662(6) . 2_5565
O2a2 O3a1 yes 2.671(11) 2.631(11) 2.651(11) . 8_5555
O2a2 O3a2 yes 2.969(14) 2.842(13) 2.905(14) . 8_5555
O2a2 O4a1 yes 3.050(11) 2.908(11) 2.978(11) . .
O2a2 O4a2 yes 2.763(12) 2.649(12) 2.706(12) . .
O2a2 O5a yes 2.726(14) 2.710(14) 2.718(13) . .
O2a2 O5b yes 2.817(13) 2.772(13) 2.794(12) . 2_5555
O2a2 O6a yes 2.614(14) 2.512(14) 2.563(14) . .
O2a2 O6b yes 2.719(13) 2.552(13) 2.636(12) . 2_5565
O2b1 O2b2 no 0.475(10) 0.246(10) 0.349(9) . .
O2b1 O3b1 yes 2.792(7) 2.735(7) 2.762(6) . .
O2b1 O3b2 yes 2.666(7) 2.399(7) 2.530(8) . .
O2b1 O4b1 yes 2.631(5) 2.603(5) 2.615(6) . .
O2b1 O4b2 yes 2.435(8) 2.241(9) 2.338(8) . .
O2b1 O5a yes 2.727(5) 2.620(5) 2.674(5) . 2_5555
O2b1 O5b yes 2.660(7) 2.589(7) 2.626(7) . .
O2b1 O6a yes 2.894(5) 2.883(5) 2.889(5) . 2_5545
O2b1 O6b yes 2.865(7) 2.790(7) 2.827(7) . .
O2b2 O3b1 yes 3.075(9) 2.818(9) 2.947(9) . .
O2b2 O3b2 yes 2.787(11) 2.692(11) 2.740(10) . .
O2b2 O4b1 yes 2.896(8) 2.784(8) 2.840(9) . .
O2b2 O4b2 yes 2.628(10) 2.549(10) 2.588(10) . .
O2b2 O5a yes 2.702(9) 2.509(8) 2.604(8) . 2_5555
O2b2 O5b yes 2.685(13) 2.574(12) 2.630(12) . .
O2b2 O6a yes 2.829(7) 2.715(7) 2.773(9) . 2_5545
O2b2 O6b yes 2.866(13) 2.691(13) 2.779(12) . .
O2b2 O6b yes 3.572(7) 3.494(7) 3.534(8) . 3_5555
O3a1 O3a1 yes 2.858(8) 2.802(8) 2.829(8) . 8_5555
O3a1 O3a1 yes 2.858(8) 2.802(8) 2.830(8) . 6_5555
O3a1 O3a2 yes 0.524(10) 0.328(9) 0.424(9) . .
O3a1 O3a2 yes 2.777(13) 2.759(13) 2.768(13) . 8_5555
O3a1 O3a2 yes 2.995(13) 2.858(13) 2.927(12) . 6_5555
O3a1 O3b1 yes 3.196(7) 3.079(7) 3.137(6) . 3_5565
O3a1 O3b2 yes 3.322(10) 3.230(10) 3.276(11) . 3_5565
O3a1 O6a yes 3.261(4) 3.200(4) 3.231(4) . .
O3a1 O6a yes 2.716(4) 2.685(4) 2.700(4) . 6_5555
O3a1 O6b yes 2.665(6) 2.647(6) 2.656(6) . 4_5565
O3a2 O3a2 yes 2.859(15) 2.780(15) 2.819(15) . 8_5555
O3a2 O3a2 yes 2.859(14) 2.780(14) 2.819(14) . 6_5555
O3a2 O3b1 yes 3.333(9) 3.217(9) 3.274(8) . 3_5565
O3a2 O3b2 yes 3.436(11) 3.303(11) 3.368(12) . 3_5565
O3a2 O6a yes 3.519(7) 3.386(7) 3.452(7) . .
O3a2 O6a yes 2.648(7) 2.621(7) 2.634(7) . 6_5555
O3a2 O6b yes 2.601(10) 2.480(10) 2.541(10) . 4_5565
O3b1 O3b1 yes 2.721(4) 2.678(4) 2.697(4) . 5_4455
O3b1 O3b1 yes 2.721(6) 2.678(6) 2.696(6) . 9_4455
O3b1 O3b2 no 0.460(8) 0.310(9) 0.381(9) . .
O3b1 O3b2 yes 2.665(7) 2.557(7) 2.612(7) . 5_4455
O3b1 O3b2 yes 2.711(10) 2.645(10) 2.674(11) . 9_4455
O3b1 O6a yes 2.731(4) 2.694(4) 2.712(4) . 2_5545
O3b1 O6b yes 2.908(4) 2.869(4) 2.889(4) . .
O3b1 O6b yes 3.441(5) 3.347(4) 3.393(4) . 5_4455
O3b2 O3b2 yes 2.572(8) 2.513(8) 2.542(8) . 5_4455
O3b2 O3b2 yes 2.572(13) 2.513(13) 2.542(13) . 9_4455
O3b2 O4b2 yes 3.593(11) 3.457(11) 3.525(11) . .
O3b2 O6a yes 2.919(6) 2.812(6) 2.865(6) . 2_5545
O3b2 O6b yes 2.833(8) 2.794(8) 2.814(8) . .
O3b2 O6b yes 3.449(10) 3.368(10) 3.409(9) . 5_4455
O4a1 O4a1 yes 2.649(4) 2.648(4) 2.648(4) . 8_5555
O4a1 O4a1 yes 2.649(5) 2.648(5) 2.648(5) . 6_5555
O4a1 O4a2 no 0.516(7) 0.413(7) 0.464(7) . .
O4a1 O4a2 yes 2.647(9) 2.563(9) 2.605(9) . 8_5555
O4a1 O4a2 yes 2.673(13) 2.571(13) 2.623(12) . 6_5555
O4a1 O4b1 yes 3.216(6) 3.157(6) 3.187(6) . 7_5555
O4a1 O4b2 yes 3.269(8) 3.256(8) 3.262(8) . 7_5555
O4a1 O5a yes 2.925(4) 2.883(4) 2.904(4) . .
O4a1 O5a yes 3.441(5) 3.406(5) 3.424(5) . 8_5555
O4a1 O5b yes 2.732(4) 2.727(4) 2.730(4) . 2_5555
O4a2 O4a2 yes 2.527(10) 2.471(10) 2.498(10) . 8_5555
O4a2 O4a2 yes 2.527(15) 2.471(15) 2.499(16) . 6_5555
O4a2 O4b1 yes 3.306(11) 3.220(11) 3.263(12) . 7_5555
O4a2 O4b2 yes 3.402(12) 3.381(12) 3.392(13) . 7_5555
O4a2 O5a yes 2.864(9) 2.849(10) 2.856(9) . .
O4a2 O5a yes 3.427(11) 3.349(12) 3.387(10) . 8_5555
O4a2 O5b yes 2.961(8) 2.863(8) 2.912(7) . 2_5555
O4b1 O4b1 yes 2.911(5) 2.861(5) 2.887(4) . 5_4455
O4b1 O4b1 yes 2.911(6) 2.861(6) 2.887(7) . 9_4455
O4b1 O4b2 no 0.491(10) 0.326(10) 0.409(9) . .
O4b1 O4b2 yes 2.855(6) 2.823(6) 2.839(6) . 5_4455
O4b1 O4b2 yes 2.915(8) 2.845(8) 2.880(8) . 9_4455
O4b1 O5a yes 2.593(4) 2.520(4) 2.557(4) . 2_5555
O4b1 O5b yes 2.691(5) 2.668(5) 2.680(5) . .
O4b1 O5b yes 3.355(5) 3.321(5) 3.339(5) . 5_4455
O4b2 O4b2 yes 2.778(6) 2.776(6) 2.777(6) . 5_4455
O4b2 O4b2 yes 2.778(9) 2.776(9) 2.777(9) . 9_4455
O4b2 O5a yes 2.715(5) 2.669(5) 2.692(5) . 2_5555
O4b2 O5b yes 2.622(6) 2.560(6) 2.591(6) . .
O4b2 O5b yes 3.344(6) 3.293(6) 3.319(7) . 5_4455
O5a O5b yes 2.846(6) 2.829(6) 2.838(6) . 2_5555
O5a O5b yes 2.652(5) 2.628(5) 2.640(5) . 3_5555
O5a O6a yes 3.187(4) 3.135(4) 3.161(4) . .
O5b O6b yes 3.166(4) 3.142(4) 3.154(4) . .
O6a O6b yes 2.674(5) 2.661(5) 2.668(5) . 2_5565
O6a O6b yes 2.848(4) 2.841(4) 2.845(4) . 3_5565

loop_
_geom_hbond_atom_site_label_D
_geom_hbond_atom_site_label_H
_geom_hbond_atom_site_label_A
_geom_hbond_site_symmetry_D
_geom_hbond_site_symmetry_H
_geom_hbond_site_symmetry_A
_geom_hbond_distance_DH
_geom_hbond_distance_HA
_geom_hbond_distance_DA
_geom_hbond_angle_DHA
_geom_hbond_publ_flag
? ? ? ? ? ? ? ? ? ? ?

loop_
_geom_torsion_atom_site_label_1
_geom_torsion_atom_site_label_2
_geom_torsion_atom_site_label_3
_geom_torsion_atom_site_label_4
_geom_torsion_max
_geom_torsion_min
_geom_torsion_av
_geom_torsion_site_ssg_symmetry_1
_geom_torsion_site_ssg_symmetry_2
_geom_torsion_site_ssg_symmetry_3
_geom_torsion_site_ssg_symmetry_4
? ? ? ? ? ? ? ? ? ? ?
